data_7128932
loop_
_publ_author_name
'Rivada Wheelaghan, Orestes'
'Deolka, Shubham'
'Govindarajan, Ramadoss'
'Khaskin, Eugene'
'Fayzullin, Robert R.'
'Pal, Shrinwantu'
'Khusnutdinova, Julia R.'

_publ_section_title
;
 Construction of modular Pd/Cu multimetallic chains via ligand- and
 anion-controlled metal-metal interactions
;
_journal_name_full 'Chemical Communications'
_journal_paper_doi 10.1039/D1CC04212B
_journal_year 2021
_chemical_formula_moiety 'C82 H72 N8 O2 P2 Pd4 2+, 2(C24 H20 B 1-), 2(C6 H12), 5(C4 H8 O)'
_chemical_formula_sum 'C162 H176 B2 N8 O7 P2 Pd4'
_chemical_formula_weight 2856.26
_space_group_crystal_system triclinic
_space_group_IT_number 2
_space_group_name_Hall '-P 1'
_space_group_name_H-M_alt 'P -1'
_atom_sites_solution_hydrogens geom
_audit_creation_method SHELXL-2018/3
_audit_update_record
;
2021-06-01 deposited with the CCDC.	2021-09-02 downloaded from the CCDC.
;
_cell_angle_alpha 72.6084(8)
_cell_angle_beta 86.4096(6)
_cell_angle_gamma 71.5611(8)
_cell_formula_units_Z 2
_cell_length_a 14.63077(10)
_cell_length_b 18.4543(2)
_cell_length_c 27.6768(2)
_cell_measurement_reflns_used 93235
_cell_measurement_temperature 95(2)
_cell_measurement_theta_max 79.5150
_cell_measurement_theta_min 2.6670
_cell_volume 6760.82(11)
_computing_cell_refinement 'CrysAlisPro 1.171.40.82a (Rigaku OD, 2020)'
_computing_data_collection 'CrysAlisPro 1.171.40.82a (Rigaku OD, 2020)'
_computing_data_reduction 'CrysAlisPro 1.171.40.82a (Rigaku OD, 2020)'
_computing_molecular_graphics
;
WinGX (Farrugia, 2012); ORTEP-3 (Farrugia, 2012);
PLATON (Spek, 2009); Olex2 (Dolomanov et al., 2009)
;
_computing_publication_material
;
WinGX (Farrugia, 2012); PLATON (Spek, 2009);
Olex2 (Dolomanov et al., 2009); enCIFer (Allen, 2004)
;
_computing_structure_refinement 'SHELXL-2018/3 (Sheldrick, 2015)'
_computing_structure_solution 'SHELXT-2018/2 (Sheldrick, 2015)'
_diffrn_ambient_temperature 95(2)
_diffrn_measured_fraction_theta_full 0.995
_diffrn_measured_fraction_theta_max 0.976
_diffrn_measurement_device_type 'Rigaku XtaLAB Pro: Kappa dual offset/far'
_diffrn_measurement_method '\w scans'
_diffrn_radiation_probe x-ray
_diffrn_radiation_type CuK\a
_diffrn_radiation_wavelength 1.54184
_diffrn_reflns_av_R_equivalents 0.0393
_diffrn_reflns_av_unetI/netI 0.0300
_diffrn_reflns_Laue_measured_fraction_full 0.995
_diffrn_reflns_Laue_measured_fraction_max 0.976
_diffrn_reflns_limit_h_max 15
_diffrn_reflns_limit_h_min -18
_diffrn_reflns_limit_k_max 23
_diffrn_reflns_limit_k_min -23
_diffrn_reflns_limit_l_max 32
_diffrn_reflns_limit_l_min -35
_diffrn_reflns_number 136477
_diffrn_reflns_point_group_measured_fraction_full 0.995
_diffrn_reflns_point_group_measured_fraction_max 0.976
_diffrn_reflns_theta_full 67.684
_diffrn_reflns_theta_max 79.893
_diffrn_reflns_theta_min 2.641
_diffrn_source 'microfocus sealed X-ray tube'
_exptl_absorpt_coefficient_mu 4.935
_exptl_absorpt_correction_T_max 1.000
_exptl_absorpt_correction_T_min 0.485
_exptl_absorpt_correction_type gaussian
_exptl_absorpt_process_details
;
CrysAlisPro 1.171.40.82a (Rigaku Oxford Diffraction, 2020).
Numerical absorption correction based on gaussian integration over
a multifaceted crystal model. Empirical absorption correction using
spherical harmonics, frame scaling and detector area scaling,
implemented in SCALE3 ABSPACK scaling algorithm.
;
_exptl_crystal_colour yellow
_exptl_crystal_density_diffrn 1.403
_exptl_crystal_description prism
_exptl_crystal_F_000 2968
_exptl_crystal_recrystallization_method 'slow evaporation of a THF/cyclohexane solution at r.t.'
_exptl_crystal_size_max 0.197
_exptl_crystal_size_mid 0.139
_exptl_crystal_size_min 0.068
_refine_diff_density_max 1.652
_refine_diff_density_min -1.420
_refine_diff_density_rms 0.101
_refine_ls_extinction_method none
_refine_ls_goodness_of_fit_ref 1.037
_refine_ls_hydrogen_treatment constr
_refine_ls_matrix_type full
_refine_ls_number_parameters 1812
_refine_ls_number_reflns 28766
_refine_ls_number_restraints 992
_refine_ls_restrained_S_all 1.068
_refine_ls_R_factor_all 0.0512
_refine_ls_R_factor_gt 0.0497
_refine_ls_shift/su_max 0.002
_refine_ls_shift/su_mean 0.000
_refine_ls_structure_factor_coef Fsqd
_refine_ls_weighting_details 'w=1/[\s^2^(Fo^2^)+(0.0702P)^2^+17.0137P] where P=(Fo^2^+2Fc^2^)/3'
_refine_ls_weighting_scheme calc
_refine_ls_wR_factor_gt 0.1367
_refine_ls_wR_factor_ref 0.1380
_reflns_Friedel_coverage 0.000
_reflns_number_gt 27281
_reflns_number_total 28766
_reflns_threshold_expression 'I > 2\s(I)'
_cod_data_source_file d1cc04212b2.cif
_cod_data_source_block jk935
_cod_original_cell_volume 6760.85(11)
_cod_database_code 7128932
_shelx_shelxl_version_number 2018/3
_shelx_space_group_comment
;
The symmetry employed for this shelxl refinement is uniquely defined
by the following loop, which should always be used as a source of
symmetry information in preference to the above space-group names.
They are only intended as comments.
;
_shelx_estimated_absorpt_t_min 0.443
_shelx_estimated_absorpt_t_max 0.730

loop_
_space_group_symop_operation_xyz
'x, y, z'
'-x, -y, -z'

loop_
_atom_site_label
_atom_site_type_symbol
_atom_site_fract_x
_atom_site_fract_y
_atom_site_fract_z
_atom_site_U_iso_or_equiv
_atom_site_adp_type
_atom_site_occupancy
_atom_site_site_symmetry_order
_atom_site_calc_flag
_atom_site_refinement_flags_posn
_atom_site_refinement_flags_adp
_atom_site_refinement_flags_occupancy
_atom_site_disorder_assembly
_atom_site_disorder_group
Pd1 Pd -0.02019(2) 0.81176(2) 0.66657(2) 0.02745(6) Uani 1 1 d . . . . .
Pd2 Pd 0.12845(2) 0.66424(2) 0.71496(2) 0.02350(6) Uani 1 1 d . . . . .
Pd3 Pd 0.28535(2) 0.52810(2) 0.75921(2) 0.02474(6) Uani 1 1 d . . . . .
Pd4 Pd 0.45303(2) 0.39898(2) 0.80957(2) 0.02760(6) Uani 1 1 d . . . . .
P1 P -0.10281(6) 0.84015(5) 0.59473(3) 0.03055(18) Uani 1 1 d . . . . .
P2 P 0.44933(7) 0.27826(5) 0.85661(3) 0.03278(18) Uani 1 1 d . . . . .
O1 O 0.34926(16) 0.61859(14) 0.72122(8) 0.0276(5) Uani 1 1 d . . . . .
O2 O 0.17013(17) 0.68586(14) 0.78100(8) 0.0291(5) Uani 1 1 d . . . . .
N10 N 0.0355(2) 0.83975(19) 0.72618(11) 0.0342(6) Uani 1 1 d . . . . .
N11 N 0.09837(19) 0.81393(17) 0.61486(10) 0.0259(5) Uani 1 1 d . . . . .
N12 N 0.22285(19) 0.71516(17) 0.67044(10) 0.0253(5) Uani 1 1 d . . . . .
N20 N 0.0220(2) 0.62176(17) 0.75196(10) 0.0269(5) Uani 1 1 d . . . . .
N21 N 0.3716(2) 0.43551(18) 0.87179(10) 0.0299(6) Uani 1 1 d . . . . .
N22 N 0.2722(2) 0.56194(17) 0.82433(10) 0.0274(5) Uani 1 1 d . . . . .
N30 N 0.3041(2) 0.48212(17) 0.69919(10) 0.0278(5) Uani 1 1 d . . . . .
N40 N 0.5135(2) 0.49488(17) 0.78219(10) 0.0269(5) Uani 1 1 d . . . . .
C11 C -0.0346(2) 0.9031(2) 0.55568(13) 0.0332(7) Uani 1 1 d . . . . .
H11A H -0.048082 0.911969 0.519401 0.040 Uiso 1 1 calc R U . . .
H11B H -0.055363 0.955761 0.562196 0.040 Uiso 1 1 calc R U . . .
C12 C 0.0710(2) 0.8642(2) 0.56750(13) 0.0288(7) Uani 1 1 d . . . . .
C13 C 0.1369(3) 0.8820(2) 0.53055(13) 0.0319(7) Uani 1 1 d . . . . .
H13 H 0.115272 0.913828 0.496947 0.038 Uiso 1 1 calc R U . . .
C14 C 0.2331(3) 0.8526(2) 0.54390(13) 0.0314(7) Uani 1 1 d . . . . .
H14 H 0.278824 0.867526 0.520383 0.038 Uiso 1 1 calc R U . . .
C15 C 0.2635(2) 0.8006(2) 0.59224(12) 0.0273(6) Uani 1 1 d . . . . .
C16 C 0.3627(2) 0.7669(2) 0.60810(13) 0.0297(7) Uani 1 1 d . . . . .
H16 H 0.410018 0.784284 0.586946 0.036 Uiso 1 1 calc R U . . .
C17 C 0.3893(2) 0.7106(2) 0.65285(13) 0.0295(7) Uani 1 1 d . . . . .
H17 H 0.454821 0.691314 0.664457 0.035 Uiso 1 1 calc R U . . .
C18 C 0.3188(2) 0.6792(2) 0.68360(12) 0.0255(6) Uani 1 1 d . . . . .
C19 C 0.1946(2) 0.77671(19) 0.62630(12) 0.0252(6) Uani 1 1 d . . . . .
C21 C 0.4562(3) 0.2964(2) 0.91794(13) 0.0380(8) Uani 1 1 d . . . . .
H21A H 0.434121 0.256920 0.944717 0.046 Uiso 1 1 calc R U . . .
H21B H 0.524191 0.288567 0.926236 0.046 Uiso 1 1 calc R U . . .
C22 C 0.3959(3) 0.3790(2) 0.91739(12) 0.0330(7) Uani 1 1 d . . . . .
C23 C 0.3688(3) 0.3962(2) 0.96300(13) 0.0347(8) Uani 1 1 d . . . . .
H23 H 0.383856 0.354887 0.994296 0.042 Uiso 1 1 calc R U . . .
C24 C 0.3203(3) 0.4731(3) 0.96194(13) 0.0363(8) Uani 1 1 d . . . . .
H24 H 0.306669 0.486526 0.992749 0.044 Uiso 1 1 calc R U . . .
C25 C 0.2905(3) 0.5324(2) 0.91553(12) 0.0316(7) Uani 1 1 d . . . . .
C26 C 0.2383(3) 0.6134(2) 0.91135(13) 0.0348(7) Uani 1 1 d . . . . .
H26 H 0.227939 0.631051 0.940730 0.042 Uiso 1 1 calc R U . . .
C27 C 0.2036(3) 0.6649(2) 0.86602(13) 0.0336(7) Uani 1 1 d . . . . .
H27 H 0.171280 0.719585 0.863142 0.040 Uiso 1 1 calc R U . . .
C28 C 0.2153(2) 0.6375(2) 0.82126(12) 0.0283(6) Uani 1 1 d . . . . .
C29 C 0.3121(2) 0.5100(2) 0.87018(12) 0.0286(7) Uani 1 1 d . . . . .
C31 C -0.2300(3) 0.9028(2) 0.58522(15) 0.0378(8) Uani 1 1 d . . . . .
H31 H -0.268876 0.869751 0.606248 0.045 Uiso 1 1 calc R U . . .
C32 C -0.2680(3) 0.9294(3) 0.53043(16) 0.0435(9) Uani 1 1 d . . . . .
H32A H -0.230850 0.961380 0.508527 0.065 Uiso 1 1 calc R U . . .
H32B H -0.336118 0.961537 0.528178 0.065 Uiso 1 1 calc R U . . .
H32C H -0.261482 0.882188 0.519477 0.065 Uiso 1 1 calc R U . . .
C33 C -0.2457(3) 0.9747(3) 0.60507(17) 0.0441(9) Uani 1 1 d . . . . .
H33A H -0.215394 0.956631 0.638979 0.066 Uiso 1 1 calc R U . . .
H33B H -0.315006 1.000845 0.606746 0.066 Uiso 1 1 calc R U . . .
H33C H -0.216844 1.012744 0.582181 0.066 Uiso 1 1 calc R U . . .
C41 C -0.0845(3) 0.7560(2) 0.56823(15) 0.0358(8) Uani 1 1 d . . . . .
H41 H -0.021773 0.716002 0.583491 0.043 Uiso 1 1 calc R U . . .
C42 C -0.0744(3) 0.7743(3) 0.51076(17) 0.0490(10) Uani 1 1 d . . . . .
H42A H -0.135643 0.810662 0.493652 0.073 Uiso 1 1 calc R U . . .
H42B H -0.057384 0.724452 0.501545 0.073 Uiso 1 1 calc R U . . .
H42C H -0.023673 0.799440 0.500319 0.073 Uiso 1 1 calc R U . . .
C43 C -0.1608(3) 0.7150(2) 0.58735(17) 0.0417(9) Uani 1 1 d . . . . .
H43A H -0.161425 0.700923 0.624402 0.063 Uiso 1 1 calc R U . . .
H43B H -0.145881 0.666383 0.576866 0.063 Uiso 1 1 calc R U . . .
H43C H -0.224248 0.751292 0.573068 0.063 Uiso 1 1 calc R U . . .
C51 C 0.5553(3) 0.1899(2) 0.85938(16) 0.0409(8) Uani 1 1 d . . . . .
H51 H 0.553032 0.175293 0.827558 0.049 Uiso 1 1 calc R U . . .
C52 C 0.5556(4) 0.1167(3) 0.9037(2) 0.0642(14) Uani 1 1 d . . . . .
H52A H 0.557831 0.128748 0.935701 0.096 Uiso 1 1 calc R U . . .
H52B H 0.612304 0.071583 0.902307 0.096 Uiso 1 1 calc R U . . .
H52C H 0.496990 0.102773 0.901560 0.096 Uiso 1 1 calc R U . . .
C53 C 0.6483(3) 0.2110(3) 0.85947(18) 0.0482(10) Uani 1 1 d . . . . .
H53A H 0.643701 0.260691 0.832503 0.072 Uiso 1 1 calc R U . . .
H53B H 0.703040 0.167725 0.853685 0.072 Uiso 1 1 calc R U . . .
H53C H 0.657818 0.218130 0.892292 0.072 Uiso 1 1 calc R U . . .
C61 C 0.3384(3) 0.2516(2) 0.85416(15) 0.0389(8) Uani 1 1 d . . . . .
H61 H 0.286216 0.303484 0.840545 0.047 Uiso 1 1 calc R U . . .
C62 C 0.3038(4) 0.2102(3) 0.90502(18) 0.0592(13) Uani 1 1 d . . . . .
H62A H 0.353860 0.160000 0.921275 0.089 Uiso 1 1 calc R U . . .
H62B H 0.244800 0.198940 0.899529 0.089 Uiso 1 1 calc R U . . .
H62C H 0.290524 0.245186 0.926903 0.089 Uiso 1 1 calc R U . . .
C63 C 0.3455(4) 0.2059(3) 0.8154(2) 0.0531(11) Uani 1 1 d . . . . .
H63A H 0.358584 0.237999 0.782130 0.080 Uiso 1 1 calc R U . . .
H63B H 0.284505 0.195274 0.813417 0.080 Uiso 1 1 calc R U . . .
H63C H 0.397873 0.155135 0.825921 0.080 Uiso 1 1 calc R U . . .
C101 C 0.1162(3) 0.8565(2) 0.72976(16) 0.0408(8) Uani 1 1 d . . . . .
H101 H 0.162512 0.849972 0.704467 0.049 Uiso 1 1 calc R U . . .
C102 C 0.1366(3) 0.8833(3) 0.76894(17) 0.0490(10) Uani 1 1 d . . . . .
H102 H 0.194713 0.895691 0.769663 0.059 Uiso 1 1 calc R U . . .
C103 C 0.0710(4) 0.8913(3) 0.80630(17) 0.0546(12) Uani 1 1 d . . . . .
H103 H 0.083223 0.909644 0.833102 0.066 Uiso 1 1 calc R U . . .
C104 C -0.0141(4) 0.8721(3) 0.80468(16) 0.0507(10) Uani 1 1 d . . . . .
C105 C -0.0861(5) 0.8759(4) 0.84249(18) 0.0660(14) Uani 1 1 d . . . . .
H105 H -0.077870 0.893334 0.870447 0.079 Uiso 1 1 calc R U . . .
C106 C -0.1643(5) 0.8551(3) 0.83881(18) 0.0646(14) Uani 1 1 d . . . . .
H106 H -0.209547 0.856705 0.864954 0.078 Uiso 1 1 calc R U . . .
C107 C -0.1830(3) 0.8300(3) 0.79642(16) 0.0470(10) Uani 1 1 d . . . . .
C108 C -0.2650(3) 0.8078(3) 0.79192(17) 0.0508(11) Uani 1 1 d . . . . .
H108 H -0.311144 0.807773 0.817627 0.061 Uiso 1 1 calc R U . . .
C109 C -0.2776(3) 0.7862(2) 0.75022(17) 0.0454(10) Uani 1 1 d . . . . .
H109 H -0.332535 0.770548 0.747515 0.054 Uiso 1 1 calc R U . . .
C110 C -0.2108(3) 0.7867(2) 0.71110(15) 0.0375(8) Uani 1 1 d . . . . .
H110 H -0.221621 0.771259 0.682697 0.045 Uiso 1 1 calc R U . . .
C111 C -0.1297(3) 0.8093(2) 0.71331(14) 0.0335(7) Uani 1 1 d . . . . .
C112 C -0.1160(3) 0.8293(2) 0.75766(14) 0.0388(8) Uani 1 1 d . . . . .
C113 C -0.0303(3) 0.8478(2) 0.76313(14) 0.0391(8) Uani 1 1 d . . . . .
C201 C -0.0156(3) 0.6290(2) 0.79598(13) 0.0310(7) Uani 1 1 d . . . . .
H201 H 0.009106 0.655269 0.814278 0.037 Uiso 1 1 calc R U . . .
C202 C -0.0909(3) 0.5986(2) 0.81583(14) 0.0360(8) Uani 1 1 d . . . . .
H202 H -0.117268 0.604761 0.847145 0.043 Uiso 1 1 calc R U . . .
C203 C -0.1266(3) 0.5598(2) 0.78992(15) 0.0367(8) Uani 1 1 d . . . . .
H203 H -0.177613 0.539022 0.803333 0.044 Uiso 1 1 calc R U . . .
C204 C -0.0876(3) 0.5508(2) 0.74365(14) 0.0331(7) Uani 1 1 d . . . . .
C205 C -0.1162(3) 0.5107(2) 0.71310(15) 0.0379(8) Uani 1 1 d . . . . .
H205 H -0.165663 0.486925 0.724227 0.045 Uiso 1 1 calc R U . . .
C206 C -0.0739(3) 0.5059(2) 0.66848(15) 0.0365(8) Uani 1 1 d . . . . .
H206 H -0.093666 0.477805 0.649590 0.044 Uiso 1 1 calc R U . . .
C207 C -0.0002(3) 0.5421(2) 0.64902(14) 0.0317(7) Uani 1 1 d . . . . .
C208 C 0.0450(3) 0.5402(2) 0.60277(14) 0.0331(7) Uani 1 1 d . . . . .
H208 H 0.027860 0.513024 0.582305 0.040 Uiso 1 1 calc R U . . .
C209 C 0.1138(3) 0.5778(2) 0.58724(13) 0.0327(7) Uani 1 1 d . . . . .
H209 H 0.144643 0.575142 0.556281 0.039 Uiso 1 1 calc R U . . .
C210 C 0.1401(2) 0.6202(2) 0.61608(12) 0.0290(7) Uani 1 1 d . . . . .
H210 H 0.186849 0.646682 0.604049 0.035 Uiso 1 1 calc R U . . .
C211 C 0.0975(2) 0.6231(2) 0.66196(12) 0.0260(6) Uani 1 1 d . . . . .
C212 C 0.0282(2) 0.5827(2) 0.67792(12) 0.0271(6) Uani 1 1 d . . . . .
C213 C -0.0140(2) 0.5847(2) 0.72567(13) 0.0272(6) Uani 1 1 d . . . . .
C301 C 0.3574(2) 0.4973(2) 0.65882(12) 0.0305(7) Uani 1 1 d . . . . .
H301 H 0.393499 0.532884 0.656139 0.037 Uiso 1 1 calc R U . . .
C302 C 0.3610(3) 0.4618(2) 0.62030(13) 0.0348(7) Uani 1 1 d . . . . .
H302 H 0.399424 0.473385 0.591828 0.042 Uiso 1 1 calc R U . . .
C303 C 0.3092(3) 0.4104(2) 0.62360(14) 0.0371(8) Uani 1 1 d . . . . .
H303 H 0.310503 0.387138 0.597134 0.045 Uiso 1 1 calc R U . . .
C304 C 0.2544(3) 0.3923(2) 0.66624(14) 0.0354(8) Uani 1 1 d . . . . .
C305 C 0.1963(3) 0.3395(2) 0.67447(16) 0.0411(9) Uani 1 1 d . . . . .
H305 H 0.195017 0.313148 0.649940 0.049 Uiso 1 1 calc R U . . .
C306 C 0.1442(3) 0.3269(2) 0.71602(16) 0.0417(9) Uani 1 1 d . . . . .
H306 H 0.106182 0.292388 0.719941 0.050 Uiso 1 1 calc R U . . .
C307 C 0.1444(3) 0.3643(2) 0.75490(15) 0.0360(8) Uani 1 1 d . . . . .
C308 C 0.0914(3) 0.3538(2) 0.79944(16) 0.0411(8) Uani 1 1 d . . . . .
H308 H 0.051908 0.320021 0.805415 0.049 Uiso 1 1 calc R U . . .
C309 C 0.0967(3) 0.3917(2) 0.83370(15) 0.0390(8) Uani 1 1 d . . . . .
H309 H 0.059804 0.384135 0.863211 0.047 Uiso 1 1 calc R U . . .
C310 C 0.1549(3) 0.4422(2) 0.82746(13) 0.0325(7) Uani 1 1 d . . . . .
H310 H 0.157163 0.467596 0.852394 0.039 Uiso 1 1 calc R U . . .
C311 C 0.2083(2) 0.4539(2) 0.78441(12) 0.0290(7) Uani 1 1 d . . . . .
C312 C 0.2019(3) 0.4152(2) 0.74864(13) 0.0305(7) Uani 1 1 d . . . . .
C313 C 0.2547(2) 0.4291(2) 0.70355(13) 0.0304(7) Uani 1 1 d . . . . .
C401 C 0.5130(3) 0.5524(2) 0.80168(13) 0.0314(7) Uani 1 1 d . . . . .
H401 H 0.477817 0.556299 0.831335 0.038 Uiso 1 1 calc R U . . .
C402 C 0.5625(3) 0.6081(2) 0.78019(14) 0.0333(7) Uani 1 1 d . . . . .
H402 H 0.562437 0.647510 0.795797 0.040 Uiso 1 1 calc R U . . .
C403 C 0.6108(3) 0.6046(2) 0.73631(14) 0.0332(7) Uani 1 1 d . . . . .
H403 H 0.643942 0.642031 0.721064 0.040 Uiso 1 1 calc R U . . .
C404 C 0.6110(2) 0.5454(2) 0.71415(13) 0.0307(7) Uani 1 1 d . . . . .
C405 C 0.6548(3) 0.5383(2) 0.66721(14) 0.0358(8) Uani 1 1 d . . . . .
H405 H 0.685340 0.576171 0.648890 0.043 Uiso 1 1 calc R U . . .
C406 C 0.6534(3) 0.4788(2) 0.64857(14) 0.0364(8) Uani 1 1 d . . . . .
H406 H 0.681611 0.476663 0.616958 0.044 Uiso 1 1 calc R U . . .
C407 C 0.6105(3) 0.4187(2) 0.67526(13) 0.0323(7) Uani 1 1 d . . . . .
C408 C 0.6102(3) 0.3542(2) 0.65804(14) 0.0392(8) Uani 1 1 d . . . . .
H408 H 0.639174 0.349147 0.627033 0.047 Uiso 1 1 calc R U . . .
C409 C 0.5684(3) 0.2990(2) 0.68563(15) 0.0395(8) Uani 1 1 d . . . . .
H409 H 0.569424 0.255592 0.673667 0.047 Uiso 1 1 calc R U . . .
C410 C 0.5237(3) 0.3053(2) 0.73182(14) 0.0356(8) Uani 1 1 d . . . . .
H410 H 0.494585 0.266317 0.750113 0.043 Uiso 1 1 calc R U . . .
C411 C 0.5217(2) 0.3672(2) 0.75060(12) 0.0296(7) Uani 1 1 d . . . . .
C412 C 0.5654(2) 0.4244(2) 0.72163(12) 0.0288(7) Uani 1 1 d . . . . .
C413 C 0.5633(2) 0.4899(2) 0.73936(12) 0.0268(6) Uani 1 1 d . . . . .
B1 B 0.5545(3) 0.7540(2) 0.47608(14) 0.0285(7) Uani 1 1 d . . . . .
C011 C 0.5793(3) 0.8098(2) 0.42154(13) 0.0309(7) Uani 1 1 d . . . . .
C012 C 0.5782(3) 0.7874(2) 0.37737(14) 0.0377(8) Uani 1 1 d . . . . .
H012 H 0.558885 0.741963 0.379618 0.045 Uiso 1 1 calc R U . . .
C013 C 0.6040(3) 0.8286(3) 0.33053(15) 0.0485(10) Uani 1 1 d . . . . .
H013 H 0.602393 0.810903 0.301767 0.058 Uiso 1 1 calc R U . . .
C014 C 0.6322(4) 0.8954(3) 0.32572(16) 0.0533(11) Uani 1 1 d . . . . .
H014 H 0.649122 0.924219 0.293751 0.064 Uiso 1 1 calc R U . . .
C015 C 0.6351(4) 0.9194(3) 0.36860(17) 0.0502(10) Uani 1 1 d . . . . .
H015 H 0.654525 0.964869 0.366018 0.060 Uiso 1 1 calc R U . . .
C016 C 0.6096(3) 0.8769(2) 0.41531(15) 0.0390(8) Uani 1 1 d . . . . .
H016 H 0.612790 0.894042 0.444101 0.047 Uiso 1 1 calc R U . . .
C021 C 0.6445(3) 0.6686(2) 0.48843(13) 0.0331(7) Uani 1 1 d . . . . .
C022 C 0.7390(3) 0.6719(3) 0.48644(16) 0.0419(9) Uani 1 1 d . . . . .
H022 H 0.748752 0.722731 0.477816 0.050 Uiso 1 1 calc R U . . .
C023 C 0.8192(3) 0.6037(3) 0.49661(19) 0.0525(11) Uani 1 1 d . . . . .
H023 H 0.882059 0.608668 0.495044 0.063 Uiso 1 1 calc R U . . .
C024 C 0.8078(3) 0.5288(3) 0.50900(16) 0.0498(11) Uani 1 1 d . . . . .
H024 H 0.862415 0.482117 0.516500 0.060 Uiso 1 1 calc R U . . .
C025 C 0.7166(4) 0.5230(2) 0.51029(15) 0.0459(10) Uani 1 1 d . . . . .
H025 H 0.707907 0.471835 0.518312 0.055 Uiso 1 1 calc R U . . .
C026 C 0.6360(3) 0.5918(2) 0.49987(14) 0.0382(8) Uani 1 1 d . . . . .
H026 H 0.573494 0.586275 0.500598 0.046 Uiso 1 1 calc R U . . .
C031 C 0.5489(2) 0.79571(19) 0.52135(12) 0.0261(6) Uani 1 1 d . . . . .
C032 C 0.5942(2) 0.7554(2) 0.56924(13) 0.0292(7) Uani 1 1 d . . . . .
H032 H 0.632916 0.701081 0.575806 0.035 Uiso 1 1 calc R U . . .
C033 C 0.5848(2) 0.7915(2) 0.60784(13) 0.0316(7) Uani 1 1 d . . . . .
H033 H 0.616919 0.761696 0.639791 0.038 Uiso 1 1 calc R U . . .
C034 C 0.5290(3) 0.8706(2) 0.59972(14) 0.0335(7) Uani 1 1 d . . . . .
H034 H 0.523353 0.895660 0.625654 0.040 Uiso 1 1 calc R U . . .
C035 C 0.4814(3) 0.9127(2) 0.55285(13) 0.0326(7) Uani 1 1 d . . . . .
H035 H 0.442607 0.966840 0.546703 0.039 Uiso 1 1 calc R U . . .
C036 C 0.4906(3) 0.8755(2) 0.51488(13) 0.0293(7) Uani 1 1 d . . . . .
H036 H 0.456355 0.905014 0.483472 0.035 Uiso 1 1 calc R U . . .
C041 C 0.4486(3) 0.7410(2) 0.47368(13) 0.0307(7) Uani 1 1 d . . . . .
C042 C 0.4200(3) 0.6867(2) 0.51443(15) 0.0361(8) Uani 1 1 d . . . . .
H042 H 0.463102 0.657458 0.542918 0.043 Uiso 1 1 calc R U . . .
C043 C 0.3308(3) 0.6742(3) 0.51455(17) 0.0435(9) Uani 1 1 d . . . . .
H043 H 0.314751 0.636167 0.542496 0.052 Uiso 1 1 calc R U . . .
C044 C 0.2659(3) 0.7167(3) 0.47434(19) 0.0488(10) Uani 1 1 d . . . . .
H044 H 0.205228 0.708190 0.474242 0.059 Uiso 1 1 calc R U . . .
C045 C 0.2903(3) 0.7717(3) 0.43428(17) 0.0455(9) Uani 1 1 d . . . . .
H045 H 0.245669 0.801836 0.406540 0.055 Uiso 1 1 calc R U . . .
C046 C 0.3801(3) 0.7838(2) 0.43401(15) 0.0367(8) Uani 1 1 d . . . . .
H046 H 0.394964 0.822266 0.405943 0.044 Uiso 1 1 calc R U . . .
B2 B 0.4621(3) 0.7537(2) 0.90223(14) 0.0266(7) Uani 1 1 d . . . . .
C051 C 0.5102(3) 0.80840(19) 0.92367(12) 0.0287(7) Uani 1 1 d . . . . .
C052 C 0.4491(3) 0.8812(2) 0.92933(16) 0.0409(8) Uani 1 1 d . . . . .
H052 H 0.382620 0.896922 0.920307 0.049 Uiso 1 1 calc R U . . .
C053 C 0.4823(3) 0.9314(2) 0.94766(18) 0.0469(10) Uani 1 1 d . . . . .
H053 H 0.438380 0.979886 0.951083 0.056 Uiso 1 1 calc R U . . .
C054 C 0.5786(3) 0.9110(2) 0.96088(15) 0.0421(9) Uani 1 1 d . . . . .
H054 H 0.601490 0.945100 0.973309 0.050 Uiso 1 1 calc R U . . .
C055 C 0.6407(3) 0.8404(2) 0.95569(14) 0.0382(8) Uani 1 1 d . . . . .
H055 H 0.707146 0.825573 0.964690 0.046 Uiso 1 1 calc R U . . .
C056 C 0.6073(3) 0.7902(2) 0.93732(12) 0.0305(7) Uani 1 1 d . . . . .
H056 H 0.652087 0.741934 0.933986 0.037 Uiso 1 1 calc R U . . .
C061 C 0.5317(2) 0.6609(2) 0.90977(12) 0.0266(6) Uani 1 1 d . . . . .
C062 C 0.6261(3) 0.6429(2) 0.89167(12) 0.0304(7) Uani 1 1 d . . . . .
H062 H 0.650929 0.685807 0.876038 0.036 Uiso 1 1 calc R U . . .
C063 C 0.6843(3) 0.5657(2) 0.89560(13) 0.0328(7) Uani 1 1 d . . . . .
H063 H 0.747869 0.556631 0.883366 0.039 Uiso 1 1 calc R U . . .
C064 C 0.6500(3) 0.5010(2) 0.91747(13) 0.0321(7) Uani 1 1 d . . . . .
H064 H 0.689634 0.447950 0.920301 0.039 Uiso 1 1 calc R U . . .
C065 C 0.5569(3) 0.5159(2) 0.93500(12) 0.0305(7) Uani 1 1 d . . . . .
H065 H 0.531971 0.472818 0.949591 0.037 Uiso 1 1 calc R U . . .
C066 C 0.5002(2) 0.5938(2) 0.93125(12) 0.0277(6) Uani 1 1 d . . . . .
H066 H 0.436924 0.602173 0.943798 0.033 Uiso 1 1 calc R U . . .
C071 C 0.3618(2) 0.75604(19) 0.93308(12) 0.0271(6) Uani 1 1 d . . . . .
C072 C 0.3657(3) 0.7181(2) 0.98582(13) 0.0304(7) Uani 1 1 d . . . . .
H072 H 0.426769 0.686697 1.002022 0.036 Uiso 1 1 calc R U . . .
C073 C 0.2848(3) 0.7246(2) 1.01494(14) 0.0348(7) Uani 1 1 d . . . . .
H073 H 0.291255 0.698188 1.050318 0.042 Uiso 1 1 calc R U . . .
C074 C 0.1943(3) 0.7696(2) 0.99267(15) 0.0376(8) Uani 1 1 d . . . . .
H074 H 0.138488 0.774348 1.012449 0.045 Uiso 1 1 calc R U . . .
C075 C 0.1871(3) 0.8074(2) 0.94101(15) 0.0380(8) Uani 1 1 d . . . . .
H075 H 0.125645 0.838508 0.925121 0.046 Uiso 1 1 calc R U . . .
C076 C 0.2691(3) 0.8001(2) 0.91224(13) 0.0318(7) Uani 1 1 d . . . . .
H076 H 0.261791 0.826271 0.876837 0.038 Uiso 1 1 calc R U . . .
C081 C 0.4399(2) 0.79169(19) 0.84079(12) 0.0271(6) Uani 1 1 d . . . . .
C082 C 0.3922(3) 0.7577(2) 0.81564(13) 0.0334(7) Uani 1 1 d . . . . .
H082 H 0.369867 0.715089 0.835169 0.040 Uiso 1 1 calc R U . . .
C083 C 0.3762(3) 0.7832(3) 0.76381(14) 0.0397(8) Uani 1 1 d . . . . .
H083 H 0.344004 0.757884 0.748512 0.048 Uiso 1 1 calc R U . . .
C084 C 0.4070(3) 0.8458(2) 0.73379(14) 0.0407(9) Uani 1 1 d . . . . .
H084 H 0.395619 0.863894 0.698117 0.049 Uiso 1 1 calc R U . . .
C085 C 0.4544(3) 0.8811(2) 0.75689(15) 0.0418(9) Uani 1 1 d . . . . .
H085 H 0.476464 0.923547 0.736960 0.050 Uiso 1 1 calc R U . . .
C086 C 0.4700(3) 0.8548(2) 0.80928(14) 0.0346(7) Uani 1 1 d . . . . .
H086 H 0.502178 0.880505 0.824300 0.042 Uiso 1 1 calc R U . . .
O1T O 0.8473(3) 0.3515(3) 0.86384(18) 0.0692(13) Uani 0.790(7) 1 d D U P A 1
C11T C 0.8951(5) 0.2688(3) 0.8665(2) 0.0714(17) Uani 0.790(7) 1 d D U P A 1
H11E H 0.872530 0.233627 0.896030 0.086 Uiso 0.790(7) 1 calc R U P A 1
H11F H 0.965548 0.256180 0.870981 0.086 Uiso 0.790(7) 1 calc R U P A 1
C12T C 0.8727(6) 0.2539(3) 0.8181(2) 0.0655(17) Uani 0.790(7) 1 d D U P A 1
H12C H 0.931229 0.242617 0.798089 0.079 Uiso 0.790(7) 1 calc R U P A 1
H12D H 0.846858 0.208367 0.825767 0.079 Uiso 0.790(7) 1 calc R U P A 1
C13T C 0.7981(4) 0.3306(3) 0.78992(18) 0.0566(14) Uani 0.790(7) 1 d D U P A 1
H13C H 0.742354 0.319585 0.778636 0.068 Uiso 0.790(7) 1 calc R U P A 1
H13D H 0.825941 0.360135 0.759892 0.068 Uiso 0.790(7) 1 calc R U P A 1
C14T C 0.7678(3) 0.3782(3) 0.82753(18) 0.0501(13) Uani 0.790(7) 1 d D U P A 1
H14C H 0.753122 0.436006 0.809927 0.060 Uiso 0.790(7) 1 calc R U P A 1
H14D H 0.709520 0.368896 0.844890 0.060 Uiso 0.790(7) 1 calc R U P A 1
O6T O 0.9257(12) 0.2279(8) 0.8541(6) 0.065(3) Uani 0.210(7) 1 d D U P A 2
C61T C 0.871(2) 0.2737(12) 0.8072(8) 0.065(3) Uani 0.210(7) 1 d D U P A 2
H61A H 0.830464 0.244873 0.798996 0.078 Uiso 0.210(7) 1 calc R U P A 2
H61B H 0.914901 0.283951 0.778973 0.078 Uiso 0.210(7) 1 calc R U P A 2
C62T C 0.8086(14) 0.3524(12) 0.8164(8) 0.072(3) Uani 0.210(7) 1 d D U P A 2
H62D H 0.749653 0.346516 0.834460 0.086 Uiso 0.210(7) 1 calc R U P A 2
H62E H 0.790412 0.396309 0.784235 0.086 Uiso 0.210(7) 1 calc R U P A 2
C63T C 0.879(2) 0.3662(9) 0.8497(9) 0.073(3) Uani 0.210(7) 1 d D U P A 2
H63D H 0.926707 0.388381 0.829127 0.088 Uiso 0.210(7) 1 calc R U P A 2
H63E H 0.843708 0.402005 0.869822 0.088 Uiso 0.210(7) 1 calc R U P A 2
C64T C 0.9257(16) 0.2803(11) 0.8836(6) 0.061(3) Uani 0.210(7) 1 d D U P A 2
H64A H 0.992504 0.272966 0.893796 0.073 Uiso 0.210(7) 1 calc R U P A 2
H64B H 0.888586 0.268822 0.914575 0.073 Uiso 0.210(7) 1 calc R U P A 2
O2T O 0.6063(5) 0.0995(3) 0.7732(2) 0.0894(17) Uani 0.700(6) 1 d D U P B 1
C21T C 0.7058(5) 0.0912(5) 0.7603(3) 0.0819(18) Uani 0.700(6) 1 d D U P B 1
H21E H 0.750042 0.050322 0.787890 0.098 Uiso 0.700(6) 1 calc R U P B 1
H21F H 0.718802 0.142649 0.754169 0.098 Uiso 0.700(6) 1 calc R U P B 1
C22T C 0.7183(6) 0.0654(5) 0.7119(3) 0.0689(18) Uani 0.700(6) 1 d D U P B 1
H22C H 0.709347 0.111913 0.681315 0.083 Uiso 0.700(6) 1 calc R U P B 1
H22D H 0.782706 0.026312 0.711750 0.083 Uiso 0.700(6) 1 calc R U P B 1
C23T C 0.6387(5) 0.0273(4) 0.7147(2) 0.0546(15) Uani 0.700(6) 1 d D U P B 1
H23C H 0.592682 0.056367 0.685401 0.066 Uiso 0.700(6) 1 calc R U P B 1
H23D H 0.666295 -0.029285 0.715107 0.066 Uiso 0.700(6) 1 calc R U P B 1
C24T C 0.5887(6) 0.0333(5) 0.7641(3) 0.0724(19) Uani 0.700(6) 1 d D U P B 1
H24C H 0.518632 0.042653 0.760458 0.087 Uiso 0.700(6) 1 calc R U P B 1
H24D H 0.616327 -0.016190 0.792117 0.087 Uiso 0.700(6) 1 calc R U P B 1
O7T O 0.7691(10) 0.0533(9) 0.7440(6) 0.091(3) Uani 0.300(6) 1 d D U P B 2
C71T C 0.6881(13) 0.0478(16) 0.7192(5) 0.086(3) Uani 0.300(6) 1 d D U P B 2
H71A H 0.705641 -0.004014 0.711600 0.103 Uiso 0.300(6) 1 calc R U P B 2
H71B H 0.669932 0.091324 0.686896 0.103 Uiso 0.300(6) 1 calc R U P B 2
C72T C 0.6030(10) 0.0547(13) 0.7552(7) 0.081(3) Uani 0.300(6) 1 d D U P B 2
H72A H 0.558521 0.110174 0.747168 0.097 Uiso 0.300(6) 1 calc R U P B 2
H72B H 0.566521 0.018171 0.754348 0.097 Uiso 0.300(6) 1 calc R U P B 2
C73T C 0.6568(13) 0.0294(10) 0.8065(5) 0.080(3) Uani 0.300(6) 1 d D U P B 2
H73A H 0.614682 0.051171 0.831563 0.097 Uiso 0.300(6) 1 calc R U P B 2
H73B H 0.682615 -0.029482 0.820184 0.097 Uiso 0.300(6) 1 calc R U P B 2
C74T C 0.7379(11) 0.0669(12) 0.7920(6) 0.082(3) Uani 0.300(6) 1 d D U P B 2
H74A H 0.713977 0.124802 0.788526 0.098 Uiso 0.300(6) 1 calc R U P B 2
H74B H 0.791434 0.040822 0.817786 0.098 Uiso 0.300(6) 1 calc R U P B 2
O3T O 0.0180(6) 0.2285(5) 0.6694(2) 0.164(3) Uani 1 1 d D U . . .
C31T C 0.0447(5) 0.2515(6) 0.6179(3) 0.147(3) Uani 1 1 d D U . . .
H31A H 0.047397 0.209628 0.601804 0.177 Uiso 1 1 calc R U . . .
H31B H 0.108845 0.259298 0.616032 0.177 Uiso 1 1 calc R U . . .
C32T C -0.0313(7) 0.3287(6) 0.5914(3) 0.171(4) Uani 1 1 d D U . . .
H32D H -0.043118 0.331268 0.555991 0.205 Uiso 1 1 calc R U . . .
H32E H -0.011418 0.375346 0.591198 0.205 Uiso 1 1 calc R U . . .
C33T C -0.1206(5) 0.3269(6) 0.6222(3) 0.135(3) Uani 1 1 d D U . . .
H33D H -0.160912 0.303011 0.608477 0.162 Uiso 1 1 calc R U . . .
H33E H -0.159731 0.381341 0.622660 0.162 Uiso 1 1 calc R U . . .
C34T C -0.0796(6) 0.2749(7) 0.6749(3) 0.156(3) Uani 1 1 d D U . . .
H34A H -0.080610 0.308795 0.696889 0.187 Uiso 1 1 calc R U . . .
H34B H -0.118430 0.239217 0.690521 0.187 Uiso 1 1 calc R U . . .
O4T O 0.0262(3) 1.0539(3) 0.57722(19) 0.0889(12) Uani 1 1 d D U . . .
C41T C 0.1220(4) 1.0234(5) 0.6014(3) 0.109(2) Uani 1 1 d D U . . .
H41A H 0.167652 1.044524 0.577898 0.131 Uiso 1 1 calc R U . . .
H41B H 0.145475 0.964310 0.610400 0.131 Uiso 1 1 calc R U . . .
C42T C 0.1165(5) 1.0493(6) 0.6484(3) 0.121(2) Uani 1 1 d D U . . .
H42D H 0.131177 1.100202 0.641110 0.145 Uiso 1 1 calc R U . . .
H42E H 0.161887 1.008039 0.675336 0.145 Uiso 1 1 calc R U . . .
C43T C 0.0111(5) 1.0597(7) 0.6639(3) 0.134(3) Uani 1 1 d D U . . .
H43D H 0.006927 1.014962 0.693586 0.160 Uiso 1 1 calc R U . . .
H43E H -0.017753 1.110656 0.672203 0.160 Uiso 1 1 calc R U . . .
C44T C -0.0385(4) 1.0599(7) 0.6179(3) 0.140(3) Uani 1 1 d D U . . .
H44A H -0.064731 1.014472 0.626798 0.168 Uiso 1 1 calc R U . . .
H44B H -0.093191 1.109921 0.606709 0.168 Uiso 1 1 calc R U . . .
O5T O 0.1167(12) 1.0951(8) 0.8535(5) 0.117(3) Uani 0.374(8) 1 d D U P C 1
C51T C 0.1062(14) 1.1463(8) 0.8023(6) 0.094(3) Uani 0.374(8) 1 d D U P C 1
H51A H 0.124307 1.194744 0.799380 0.113 Uiso 0.374(8) 1 calc R U P C 1
H51B H 0.040035 1.161888 0.788086 0.113 Uiso 0.374(8) 1 calc R U P C 1
C52T C 0.1791(17) 1.0890(12) 0.7778(6) 0.098(3) Uani 0.374(8) 1 d D U P C 1
H52D H 0.229640 1.111840 0.760875 0.118 Uiso 0.374(8) 1 calc R U P C 1
H52E H 0.147195 1.074885 0.753015 0.118 Uiso 0.374(8) 1 calc R U P C 1
C53T C 0.2207(12) 1.0162(10) 0.8244(9) 0.106(3) Uani 0.374(8) 1 d D U P C 1
H53D H 0.250315 0.966640 0.814647 0.127 Uiso 0.374(8) 1 calc R U P C 1
H53E H 0.268880 1.024835 0.843854 0.127 Uiso 0.374(8) 1 calc R U P C 1
C54T C 0.1292(15) 1.0139(8) 0.8542(7) 0.103(3) Uani 0.374(8) 1 d D U P C 1
H54A H 0.077853 1.008224 0.835378 0.123 Uiso 0.374(8) 1 calc R U P C 1
H54B H 0.141240 0.975005 0.888524 0.123 Uiso 0.374(8) 1 calc R U P C 1
O8T O 0.2499(5) 1.0314(6) 0.8129(4) 0.111(2) Uani 0.626(8) 1 d D U P C 2
C81T C 0.1934(6) 1.0348(8) 0.8574(3) 0.106(3) Uani 0.626(8) 1 d D U P C 2
H81A H 0.196619 1.079265 0.869621 0.127 Uiso 0.626(8) 1 calc R U P C 2
H81B H 0.216405 0.984078 0.885031 0.127 Uiso 0.626(8) 1 calc R U P C 2
C82T C 0.0897(6) 1.0491(7) 0.8390(4) 0.090(2) Uani 0.626(8) 1 d D U P C 2
H82A H 0.079999 0.998510 0.838752 0.109 Uiso 0.626(8) 1 calc R U P C 2
H82B H 0.041159 1.074371 0.860542 0.109 Uiso 0.626(8) 1 calc R U P C 2
C83T C 0.0848(6) 1.1050(8) 0.7858(4) 0.111(3) Uani 0.626(8) 1 d D U P C 2
H83A H 0.061973 1.161568 0.785846 0.134 Uiso 0.626(8) 1 calc R U P C 2
H83B H 0.041413 1.096892 0.763315 0.134 Uiso 0.626(8) 1 calc R U P C 2
C84T C 0.1884(7) 1.0819(10) 0.7693(3) 0.104(3) Uani 0.626(8) 1 d D U P C 2
H84A H 0.194539 1.053082 0.743682 0.125 Uiso 0.626(8) 1 calc R U P C 2
H84B H 0.207659 1.130442 0.753907 0.125 Uiso 0.626(8) 1 calc R U P C 2
C11C C 0.1247(7) 1.1105(5) 0.9772(3) 0.151(3) Uani 1 1 d D U . . .
H11C H 0.142307 1.160355 0.965181 0.181 Uiso 1 1 calc R U . . .
H11D H 0.077678 1.112412 0.952291 0.181 Uiso 1 1 calc R U . . .
C12C C 0.2146(7) 1.0390(5) 0.9805(4) 0.160(3) Uani 1 1 d D U . . .
H12A H 0.234094 1.037977 0.945705 0.192 Uiso 1 1 calc R U . . .
H12B H 0.267758 1.045849 0.997269 0.192 Uiso 1 1 calc R U . . .
C13C C 0.2001(7) 0.9601(4) 1.0091(4) 0.145(3) Uani 1 1 d D U . . .
H13A H 0.168618 0.943543 0.985525 0.174 Uiso 1 1 calc R U . . .
H13B H 0.264633 0.920026 1.018572 0.174 Uiso 1 1 calc R U . . .
C14C C 0.1426(7) 0.9556(5) 1.0563(4) 0.157(3) Uani 1 1 d D U . . .
H14A H 0.187133 0.943024 1.085258 0.189 Uiso 1 1 calc R U . . .
H14B H 0.116654 0.910379 1.062111 0.189 Uiso 1 1 calc R U . . .
C15C C 0.0593(6) 1.0295(5) 1.0567(3) 0.121(3) Uani 1 1 d D U . . .
H15A H 0.000976 1.027215 1.041725 0.145 Uiso 1 1 calc R U . . .
H15B H 0.046143 1.029504 1.092195 0.145 Uiso 1 1 calc R U . . .
C16C C 0.0784(7) 1.1059(4) 1.0279(3) 0.123(3) Uani 1 1 d D U . . .
H16A H 0.120131 1.116985 1.049775 0.148 Uiso 1 1 calc R U . . .
H16B H 0.016221 1.149511 1.022479 0.148 Uiso 1 1 calc R U . . .
C21C C 0.0328(7) 0.6474(6) 1.0075(3) 0.130(3) Uani 1 1 d D U . . .
H21C H 0.104196 0.629747 1.008481 0.156 Uiso 1 1 calc R U . . .
H21D H 0.010898 0.693020 1.021863 0.156 Uiso 1 1 calc R U . . .
C22C C -0.0028(6) 0.6763(6) 0.9530(3) 0.128(3) Uani 1 1 d D U . . .
H22A H 0.000938 0.731194 0.938177 0.154 Uiso 1 1 calc R U . . .
H22B H 0.042595 0.642107 0.934647 0.154 Uiso 1 1 calc R U . . .
C23C C -0.1026(6) 0.6778(7) 0.9423(3) 0.144(3) Uani 1 1 d D U . . .
H23A H -0.145754 0.733245 0.937021 0.173 Uiso 1 1 calc R U . . .
H23B H -0.102161 0.665460 0.909853 0.173 Uiso 1 1 calc R U . . .
C24C C -0.1467(6) 0.6241(6) 0.9801(3) 0.169(4) Uani 1 1 d D U . . .
H24A H -0.144521 0.579120 0.967130 0.202 Uiso 1 1 calc R U . . .
H24B H -0.215546 0.654049 0.981973 0.202 Uiso 1 1 calc R U . . .
C25C C -0.1040(5) 0.5895(7) 1.0331(3) 0.132(3) Uani 1 1 d D U . . .
H25A H -0.142400 0.623503 1.053529 0.158 Uiso 1 1 calc R U . . .
H25B H -0.112432 0.536100 1.047182 0.158 Uiso 1 1 calc R U . . .
C26C C 0.0000(5) 0.5803(5) 1.0407(2) 0.133(3) Uani 1 1 d D U . . .
H26A H 0.039989 0.529819 1.034410 0.159 Uiso 1 1 calc R U . . .
H26B H 0.011594 0.575550 1.076556 0.159 Uiso 1 1 calc R U . . .

loop_
_atom_site_aniso_label
_atom_site_aniso_U_11
_atom_site_aniso_U_22
_atom_site_aniso_U_33
_atom_site_aniso_U_23
_atom_site_aniso_U_13
_atom_site_aniso_U_12
Pd1 0.02429(12) 0.03221(12) 0.02682(12) -0.00723(9) -0.00023(9) -0.01131(9)
Pd2 0.02437(11) 0.02936(12) 0.01998(11) -0.00669(9) 0.00072(8) -0.01329(9)
Pd3 0.02782(12) 0.03018(12) 0.01800(11) -0.00534(9) -0.00108(8) -0.01277(9)
Pd4 0.03262(13) 0.03084(12) 0.01955(11) -0.00366(9) -0.00233(9) -0.01309(10)
P1 0.0238(4) 0.0384(4) 0.0306(4) -0.0085(3) -0.0023(3) -0.0123(3)
P2 0.0389(5) 0.0321(4) 0.0255(4) -0.0008(3) -0.0042(3) -0.0149(4)
O1 0.0292(11) 0.0325(12) 0.0222(10) -0.0020(9) -0.0014(9) -0.0162(9)
O2 0.0351(12) 0.0340(12) 0.0230(11) -0.0105(9) -0.0029(9) -0.0147(10)
N10 0.0358(16) 0.0373(16) 0.0307(15) -0.0123(12) -0.0054(12) -0.0097(13)
N11 0.0236(13) 0.0318(14) 0.0241(13) -0.0059(11) 0.0007(10) -0.0131(11)
N12 0.0249(13) 0.0332(14) 0.0209(12) -0.0046(10) 0.0015(10) -0.0168(11)
N20 0.0254(13) 0.0330(14) 0.0256(13) -0.0082(11) 0.0034(10) -0.0146(11)
N21 0.0329(14) 0.0407(16) 0.0198(12) -0.0064(11) 0.0007(11) -0.0190(12)
N22 0.0318(14) 0.0365(14) 0.0185(12) -0.0073(11) 0.0001(10) -0.0172(12)
N30 0.0296(14) 0.0310(14) 0.0228(13) -0.0084(11) -0.0016(11) -0.0085(11)
N40 0.0296(14) 0.0308(14) 0.0213(12) -0.0043(10) -0.0022(10) -0.0133(11)
C11 0.0269(16) 0.0397(18) 0.0286(16) -0.0017(14) -0.0054(13) -0.0112(14)
C12 0.0267(16) 0.0309(16) 0.0277(16) -0.0028(13) -0.0015(13) -0.0124(13)
C13 0.0318(17) 0.0342(17) 0.0260(16) -0.0002(13) -0.0029(13) -0.0127(14)
C14 0.0315(17) 0.0328(17) 0.0273(16) -0.0008(13) 0.0003(13) -0.0141(14)
C15 0.0268(15) 0.0310(16) 0.0256(15) -0.0052(13) -0.0008(12) -0.0135(13)
C16 0.0280(16) 0.0351(17) 0.0274(16) -0.0052(13) 0.0006(13) -0.0155(13)
C17 0.0261(15) 0.0365(17) 0.0277(16) -0.0071(13) -0.0009(13) -0.0144(13)
C18 0.0244(15) 0.0342(16) 0.0215(14) -0.0079(12) -0.0011(12) -0.0139(13)
C19 0.0258(15) 0.0307(15) 0.0220(14) -0.0064(12) -0.0019(12) -0.0137(12)
C21 0.046(2) 0.043(2) 0.0213(15) 0.0010(14) -0.0056(14) -0.0170(17)
C22 0.0349(18) 0.045(2) 0.0214(15) -0.0027(14) -0.0038(13) -0.0219(15)
C23 0.0363(18) 0.048(2) 0.0210(15) -0.0018(14) -0.0034(13) -0.0213(16)
C24 0.0374(19) 0.059(2) 0.0194(15) -0.0089(15) 0.0007(13) -0.0277(17)
C25 0.0332(17) 0.048(2) 0.0217(15) -0.0104(14) 0.0003(13) -0.0228(15)
C26 0.0396(19) 0.048(2) 0.0261(16) -0.0149(15) 0.0022(14) -0.0230(16)
C27 0.0400(19) 0.0402(19) 0.0283(16) -0.0141(14) 0.0010(14) -0.0193(15)
C28 0.0312(16) 0.0364(17) 0.0244(15) -0.0109(13) 0.0018(13) -0.0186(14)
C29 0.0331(17) 0.0411(18) 0.0179(14) -0.0068(13) 0.0017(12) -0.0219(14)
C31 0.0288(17) 0.042(2) 0.041(2) -0.0093(16) -0.0014(15) -0.0106(15)
C32 0.0345(19) 0.043(2) 0.047(2) -0.0084(17) -0.0099(17) -0.0070(16)
C33 0.040(2) 0.043(2) 0.047(2) -0.0169(18) -0.0008(17) -0.0054(17)
C41 0.0287(17) 0.0409(19) 0.0398(19) -0.0146(16) -0.0040(14) -0.0101(15)
C42 0.052(2) 0.058(3) 0.046(2) -0.025(2) 0.0007(19) -0.022(2)
C43 0.0290(18) 0.042(2) 0.058(2) -0.0200(18) -0.0045(17) -0.0091(15)
C51 0.044(2) 0.0332(18) 0.040(2) 0.0000(15) -0.0066(16) -0.0124(16)
C52 0.058(3) 0.044(2) 0.070(3) 0.014(2) -0.005(2) -0.014(2)
C53 0.043(2) 0.049(2) 0.048(2) -0.0069(19) -0.0047(18) -0.0145(19)
C61 0.040(2) 0.0384(19) 0.0368(19) -0.0030(15) -0.0049(16) -0.0175(16)
C62 0.055(3) 0.071(3) 0.048(3) 0.007(2) -0.003(2) -0.036(2)
C63 0.050(2) 0.056(3) 0.063(3) -0.023(2) -0.002(2) -0.024(2)
C101 0.040(2) 0.041(2) 0.044(2) -0.0157(17) -0.0068(17) -0.0121(16)
C102 0.053(2) 0.048(2) 0.050(2) -0.0183(19) -0.018(2) -0.0129(19)
C103 0.069(3) 0.055(3) 0.041(2) -0.019(2) -0.016(2) -0.012(2)
C104 0.063(3) 0.054(3) 0.033(2) -0.0144(18) -0.0031(19) -0.014(2)
C105 0.088(4) 0.081(4) 0.034(2) -0.027(2) 0.009(2) -0.027(3)
C106 0.082(4) 0.074(3) 0.036(2) -0.019(2) 0.019(2) -0.022(3)
C107 0.054(2) 0.042(2) 0.037(2) -0.0051(17) 0.0086(18) -0.0105(18)
C108 0.053(2) 0.042(2) 0.047(2) -0.0048(18) 0.020(2) -0.0102(19)
C109 0.038(2) 0.038(2) 0.055(2) -0.0068(18) 0.0158(18) -0.0131(16)
C110 0.0306(17) 0.0369(18) 0.041(2) -0.0068(15) 0.0076(15) -0.0111(15)
C111 0.0294(17) 0.0347(17) 0.0323(17) -0.0072(14) 0.0047(14) -0.0076(14)
C112 0.044(2) 0.0370(19) 0.0306(18) -0.0064(15) 0.0051(15) -0.0094(16)
C113 0.047(2) 0.0379(19) 0.0288(17) -0.0098(15) -0.0024(15) -0.0077(16)
C201 0.0343(17) 0.0359(17) 0.0262(16) -0.0103(13) 0.0057(13) -0.0153(14)
C202 0.0379(19) 0.0406(19) 0.0327(18) -0.0118(15) 0.0116(15) -0.0177(16)
C203 0.0345(18) 0.0400(19) 0.0400(19) -0.0114(16) 0.0101(15) -0.0195(15)
C204 0.0279(16) 0.0387(18) 0.0363(18) -0.0114(15) 0.0024(14) -0.0151(14)
C205 0.0314(18) 0.046(2) 0.046(2) -0.0159(17) 0.0041(15) -0.0225(16)
C206 0.0339(18) 0.043(2) 0.041(2) -0.0180(16) -0.0003(15) -0.0184(16)
C207 0.0293(16) 0.0343(17) 0.0327(17) -0.0095(14) -0.0007(13) -0.0117(14)
C208 0.0344(18) 0.0371(18) 0.0323(17) -0.0167(14) -0.0028(14) -0.0105(14)
C209 0.0334(17) 0.0386(18) 0.0270(16) -0.0124(14) 0.0001(13) -0.0097(14)
C210 0.0299(16) 0.0338(17) 0.0249(15) -0.0084(13) 0.0013(13) -0.0122(13)
C211 0.0261(15) 0.0326(16) 0.0227(14) -0.0100(12) -0.0009(12) -0.0117(13)
C212 0.0254(15) 0.0307(16) 0.0260(15) -0.0086(12) -0.0015(12) -0.0092(13)
C213 0.0255(15) 0.0310(16) 0.0288(16) -0.0093(13) 0.0024(12) -0.0137(13)
C301 0.0300(16) 0.0354(17) 0.0227(15) -0.0065(13) -0.0013(13) -0.0070(13)
C302 0.0348(18) 0.0406(19) 0.0236(15) -0.0093(14) -0.0013(13) -0.0045(15)
C303 0.042(2) 0.0382(19) 0.0287(17) -0.0144(15) -0.0045(15) -0.0037(15)
C304 0.0376(19) 0.0341(18) 0.0333(18) -0.0112(14) -0.0068(15) -0.0068(15)
C305 0.048(2) 0.040(2) 0.043(2) -0.0202(17) -0.0055(17) -0.0147(17)
C306 0.046(2) 0.0368(19) 0.049(2) -0.0145(17) -0.0060(18) -0.0185(17)
C307 0.0358(18) 0.0356(18) 0.0391(19) -0.0097(15) -0.0042(15) -0.0146(15)
C308 0.040(2) 0.041(2) 0.047(2) -0.0106(17) 0.0006(17) -0.0210(17)
C309 0.0371(19) 0.045(2) 0.0379(19) -0.0072(16) 0.0053(15) -0.0221(17)
C310 0.0354(18) 0.0389(18) 0.0276(16) -0.0090(14) 0.0030(14) -0.0184(15)
C311 0.0326(17) 0.0292(16) 0.0250(15) -0.0033(12) -0.0009(13) -0.0134(13)
C312 0.0322(17) 0.0317(16) 0.0272(16) -0.0060(13) -0.0018(13) -0.0115(14)
C313 0.0310(16) 0.0324(16) 0.0269(16) -0.0071(13) -0.0046(13) -0.0090(13)
C401 0.0332(17) 0.0382(18) 0.0254(15) -0.0104(14) -0.0035(13) -0.0128(14)
C402 0.0357(18) 0.0365(18) 0.0319(17) -0.0110(14) -0.0047(14) -0.0148(15)
C403 0.0300(17) 0.0372(18) 0.0328(17) -0.0050(14) -0.0046(14) -0.0149(14)
C404 0.0295(16) 0.0330(17) 0.0266(16) -0.0041(13) -0.0036(13) -0.0093(13)
C405 0.0328(18) 0.0401(19) 0.0298(17) -0.0021(14) 0.0018(14) -0.0130(15)
C406 0.0336(18) 0.046(2) 0.0265(16) -0.0097(15) 0.0043(14) -0.0095(15)
C407 0.0316(17) 0.0387(18) 0.0258(16) -0.0102(14) -0.0030(13) -0.0085(14)
C408 0.041(2) 0.047(2) 0.0294(17) -0.0167(16) 0.0003(15) -0.0090(17)
C409 0.046(2) 0.0384(19) 0.0374(19) -0.0172(16) -0.0062(16) -0.0101(16)
C410 0.043(2) 0.0330(17) 0.0318(17) -0.0097(14) -0.0026(15) -0.0124(15)
C411 0.0310(16) 0.0347(17) 0.0223(15) -0.0068(13) -0.0032(12) -0.0100(13)
C412 0.0282(16) 0.0339(17) 0.0228(15) -0.0056(13) -0.0043(12) -0.0093(13)
C413 0.0233(14) 0.0338(16) 0.0210(14) -0.0049(12) -0.0031(12) -0.0080(12)
B1 0.0336(19) 0.0309(18) 0.0237(17) -0.0085(14) -0.0001(14) -0.0129(15)
C011 0.0318(17) 0.0316(16) 0.0285(16) -0.0091(13) 0.0022(13) -0.0088(13)
C012 0.044(2) 0.0371(19) 0.0306(18) -0.0113(15) -0.0022(15) -0.0084(16)
C013 0.057(3) 0.051(2) 0.0285(18) -0.0114(17) 0.0032(17) -0.006(2)
C014 0.064(3) 0.052(2) 0.033(2) -0.0030(18) 0.0160(19) -0.014(2)
C015 0.059(3) 0.047(2) 0.048(2) -0.0112(19) 0.018(2) -0.026(2)
C016 0.045(2) 0.042(2) 0.0351(19) -0.0118(16) 0.0084(16) -0.0210(17)
C021 0.0404(19) 0.0345(17) 0.0247(16) -0.0115(13) -0.0028(14) -0.0088(15)
C022 0.039(2) 0.043(2) 0.047(2) -0.0232(18) -0.0064(17) -0.0072(16)
C023 0.040(2) 0.058(3) 0.064(3) -0.037(2) -0.011(2) -0.0005(19)
C024 0.056(3) 0.045(2) 0.038(2) -0.0208(18) -0.0133(19) 0.0084(19)
C025 0.069(3) 0.0338(19) 0.0290(18) -0.0108(15) 0.0048(18) -0.0077(19)
C026 0.051(2) 0.0339(18) 0.0274(17) -0.0094(14) 0.0039(15) -0.0111(16)
C031 0.0258(15) 0.0297(15) 0.0254(15) -0.0068(12) 0.0019(12) -0.0137(12)
C032 0.0273(16) 0.0339(17) 0.0273(16) -0.0076(13) -0.0017(13) -0.0117(13)
C033 0.0276(16) 0.0443(19) 0.0262(16) -0.0093(14) 0.0014(13) -0.0170(14)
C034 0.0340(18) 0.0438(19) 0.0316(17) -0.0174(15) 0.0062(14) -0.0196(15)
C035 0.0364(18) 0.0316(17) 0.0326(17) -0.0107(14) 0.0062(14) -0.0144(14)
C036 0.0343(17) 0.0308(16) 0.0253(15) -0.0063(13) 0.0015(13) -0.0156(14)
C041 0.0336(17) 0.0301(16) 0.0328(17) -0.0133(14) 0.0006(14) -0.0121(13)
C042 0.0378(19) 0.0353(18) 0.0396(19) -0.0140(15) 0.0051(15) -0.0155(15)
C043 0.047(2) 0.044(2) 0.051(2) -0.0192(18) 0.0110(18) -0.0263(18)
C044 0.038(2) 0.055(2) 0.072(3) -0.035(2) 0.006(2) -0.0246(19)
C045 0.039(2) 0.053(2) 0.051(2) -0.023(2) -0.0084(18) -0.0137(18)
C046 0.0391(19) 0.0375(19) 0.0373(19) -0.0134(15) -0.0024(15) -0.0142(15)
B2 0.0322(18) 0.0258(16) 0.0235(16) -0.0060(13) -0.0014(14) -0.0121(14)
C051 0.0379(18) 0.0264(15) 0.0247(15) -0.0064(12) 0.0005(13) -0.0151(13)
C052 0.040(2) 0.0355(19) 0.053(2) -0.0206(17) 0.0007(17) -0.0132(16)
C053 0.057(3) 0.035(2) 0.057(3) -0.0219(18) 0.006(2) -0.0187(18)
C054 0.064(3) 0.039(2) 0.0360(19) -0.0128(16) -0.0006(18) -0.0307(19)
C055 0.050(2) 0.041(2) 0.0286(17) -0.0024(15) -0.0064(15) -0.0264(17)
C056 0.0392(18) 0.0302(16) 0.0236(15) -0.0030(12) -0.0023(13) -0.0168(14)
C061 0.0325(16) 0.0299(15) 0.0205(14) -0.0084(12) -0.0002(12) -0.0128(13)
C062 0.0382(18) 0.0334(17) 0.0230(15) -0.0078(13) 0.0046(13) -0.0168(14)
C063 0.0347(18) 0.0397(18) 0.0247(15) -0.0112(14) 0.0058(13) -0.0120(15)
C064 0.0402(19) 0.0307(16) 0.0261(16) -0.0109(13) -0.0002(14) -0.0094(14)
C065 0.0403(18) 0.0293(16) 0.0256(15) -0.0085(13) -0.0016(14) -0.0150(14)
C066 0.0302(16) 0.0304(16) 0.0257(15) -0.0082(12) 0.0004(12) -0.0136(13)
C071 0.0348(17) 0.0242(14) 0.0275(15) -0.0099(12) 0.0009(13) -0.0140(13)
C072 0.0347(17) 0.0316(16) 0.0281(16) -0.0102(13) 0.0006(13) -0.0134(14)
C073 0.045(2) 0.0357(18) 0.0274(16) -0.0117(14) 0.0061(15) -0.0170(15)
C074 0.0374(19) 0.044(2) 0.0372(19) -0.0187(16) 0.0115(15) -0.0163(16)
C075 0.0341(18) 0.0407(19) 0.0395(19) -0.0141(16) 0.0008(15) -0.0099(15)
C076 0.0336(17) 0.0341(17) 0.0290(16) -0.0101(14) 0.0008(13) -0.0118(14)
C081 0.0281(15) 0.0284(15) 0.0246(15) -0.0082(12) 0.0014(12) -0.0084(12)
C082 0.0386(19) 0.0388(18) 0.0259(16) -0.0083(14) 0.0014(14) -0.0175(15)
C083 0.046(2) 0.052(2) 0.0299(18) -0.0187(16) 0.0034(16) -0.0220(18)
C084 0.041(2) 0.048(2) 0.0249(16) -0.0054(15) 0.0003(15) -0.0066(17)
C085 0.047(2) 0.0382(19) 0.0341(19) -0.0008(15) 0.0039(16) -0.0153(17)
C086 0.0399(19) 0.0323(17) 0.0323(17) -0.0063(14) 0.0009(15) -0.0150(15)
O1T 0.059(3) 0.069(3) 0.075(3) -0.012(2) 0.017(2) -0.027(2)
C11T 0.064(3) 0.061(3) 0.073(3) -0.010(3) 0.022(3) -0.011(3)
C12T 0.056(3) 0.066(3) 0.069(4) -0.019(3) 0.012(3) -0.015(3)
C13T 0.058(3) 0.068(3) 0.057(3) -0.017(2) 0.007(2) -0.038(2)
C14T 0.055(3) 0.046(3) 0.049(3) -0.008(2) 0.015(2) -0.025(2)
O6T 0.057(5) 0.066(5) 0.066(5) -0.010(4) 0.019(4) -0.024(4)
C61T 0.060(5) 0.067(5) 0.063(5) -0.016(4) 0.017(4) -0.021(4)
C62T 0.065(4) 0.070(4) 0.070(4) -0.008(4) 0.014(4) -0.020(4)
C63T 0.066(5) 0.068(4) 0.074(5) -0.010(4) 0.012(4) -0.019(4)
C64T 0.050(5) 0.063(5) 0.067(5) -0.012(4) 0.018(5) -0.026(5)
O2T 0.114(4) 0.068(3) 0.078(3) -0.032(3) 0.007(3) -0.009(3)
C21T 0.103(4) 0.061(3) 0.081(4) -0.036(3) -0.005(3) -0.008(3)
C22T 0.076(4) 0.066(4) 0.077(4) -0.040(3) 0.001(3) -0.020(3)
C23T 0.064(4) 0.056(3) 0.047(3) -0.026(3) 0.002(3) -0.013(3)
C24T 0.093(4) 0.060(4) 0.060(3) -0.025(3) 0.012(3) -0.014(3)
O7T 0.104(5) 0.072(5) 0.087(5) -0.031(4) 0.004(4) -0.005(4)
C71T 0.104(5) 0.068(5) 0.075(4) -0.030(4) 0.001(4) -0.003(4)
C72T 0.101(4) 0.063(5) 0.073(4) -0.029(4) 0.000(4) -0.010(4)
C73T 0.101(5) 0.059(5) 0.065(4) -0.032(4) 0.004(4) 0.008(4)
C74T 0.106(5) 0.060(5) 0.073(5) -0.039(4) -0.011(5) 0.002(5)
O3T 0.170(6) 0.210(7) 0.104(4) -0.056(4) -0.021(4) -0.034(5)
C31T 0.150(6) 0.196(7) 0.101(5) -0.059(5) 0.000(5) -0.046(6)
C32T 0.163(7) 0.182(7) 0.133(6) -0.050(6) 0.044(5) -0.013(6)
C33T 0.147(6) 0.152(7) 0.130(5) -0.076(5) 0.021(5) -0.051(5)
C34T 0.183(7) 0.184(7) 0.107(5) -0.076(5) 0.040(5) -0.039(6)
O4T 0.084(3) 0.085(3) 0.108(3) -0.032(3) 0.008(2) -0.036(2)
C41T 0.102(4) 0.104(5) 0.119(5) -0.031(4) 0.011(4) -0.031(4)
C42T 0.111(5) 0.128(6) 0.116(5) -0.023(4) -0.008(4) -0.037(5)
C43T 0.120(5) 0.137(6) 0.108(5) -0.019(5) 0.016(4) -0.009(5)
C44T 0.127(5) 0.149(6) 0.148(6) -0.065(5) 0.011(4) -0.030(5)
O5T 0.115(5) 0.098(5) 0.116(5) -0.018(5) 0.035(5) -0.025(5)
C51T 0.101(5) 0.085(5) 0.101(5) -0.030(4) 0.029(5) -0.037(5)
C52T 0.101(5) 0.091(5) 0.103(5) -0.028(4) 0.028(5) -0.036(5)
C53T 0.107(5) 0.093(5) 0.113(5) -0.024(4) 0.027(5) -0.037(4)
C54T 0.104(6) 0.091(6) 0.112(6) -0.018(5) 0.026(5) -0.046(5)
O8T 0.107(5) 0.098(5) 0.120(5) -0.023(4) 0.027(4) -0.031(4)
C81T 0.107(5) 0.089(5) 0.111(5) -0.019(4) 0.030(4) -0.030(4)
C82T 0.102(5) 0.089(5) 0.104(5) -0.034(4) 0.026(4) -0.060(4)
C83T 0.108(5) 0.108(5) 0.110(5) -0.022(4) 0.021(4) -0.034(4)
C84T 0.106(5) 0.096(5) 0.110(5) -0.021(4) 0.020(4) -0.043(4)
C11C 0.136(6) 0.136(6) 0.173(7) -0.043(6) 0.035(6) -0.040(5)
C12C 0.147(7) 0.121(6) 0.199(7) -0.039(6) 0.014(6) -0.034(5)
C13C 0.142(6) 0.108(5) 0.181(7) -0.034(6) -0.017(5) -0.037(5)
C14C 0.132(6) 0.133(6) 0.167(7) 0.002(6) -0.026(5) -0.025(5)
C15C 0.108(5) 0.144(6) 0.109(5) -0.031(5) 0.002(4) -0.043(4)
C16C 0.109(5) 0.120(5) 0.129(6) -0.038(5) 0.016(5) -0.021(4)
C21C 0.127(5) 0.161(6) 0.120(5) -0.020(5) -0.011(4) -0.084(5)
C22C 0.115(5) 0.153(6) 0.116(5) -0.010(5) -0.002(4) -0.068(5)
C23C 0.129(6) 0.164(7) 0.131(6) -0.009(5) -0.027(5) -0.062(5)
C24C 0.132(6) 0.216(8) 0.124(6) 0.012(6) -0.019(5) -0.063(6)
C25C 0.109(5) 0.219(7) 0.083(4) -0.037(5) 0.003(4) -0.081(5)
C26C 0.123(5) 0.200(7) 0.087(5) -0.024(5) -0.002(4) -0.082(5)

loop_
_atom_type_symbol
_atom_type_description
_atom_type_scat_dispersion_real
_atom_type_scat_dispersion_imag
_atom_type_scat_source
C C 0.0181 0.0091 'International Tables Vol C Tables 4.2.6.8 and 6.1.1.4'
H H 0.0000 0.0000 'International Tables Vol C Tables 4.2.6.8 and 6.1.1.4'
B B 0.0090 0.0039 'International Tables Vol C Tables 4.2.6.8 and 6.1.1.4'
N N 0.0311 0.0180 'International Tables Vol C Tables 4.2.6.8 and 6.1.1.4'
O O 0.0492 0.0322 'International Tables Vol C Tables 4.2.6.8 and 6.1.1.4'
P P 0.2955 0.4335 'International Tables Vol C Tables 4.2.6.8 and 6.1.1.4'
Pd Pd 0.1215 3.9337 'International Tables Vol C Tables 4.2.6.8 and 6.1.1.4'

loop_
_geom_angle_atom_site_label_1
_geom_angle_atom_site_label_2
_geom_angle_atom_site_label_3
_geom_angle
_geom_angle_site_symmetry_1
_geom_angle_site_symmetry_3
_geom_angle_publ_flag
C111 Pd1 N10 81.81(14) . . ?
C111 Pd1 N11 179.21(13) . . ?
N10 Pd1 N11 98.98(11) . . ?
C111 Pd1 P1 97.44(11) . . ?
N10 Pd1 P1 155.04(9) . . ?
N11 Pd1 P1 81.88(7) . . ?
C111 Pd1 Pd2 103.07(10) . . ?
N10 Pd1 Pd2 77.10(8) . . ?
N11 Pd1 Pd2 77.08(7) . . ?
P1 Pd1 Pd2 126.78(3) . . ?
C211 Pd2 N20 82.74(12) . . ?
C211 Pd2 N12 93.14(12) . . ?
N20 Pd2 N12 172.79(11) . . ?
C211 Pd2 O2 169.22(12) . . ?
N20 Pd2 O2 92.41(10) . . ?
N12 Pd2 O2 92.62(10) . . ?
C211 Pd2 Pd3 95.59(10) . . ?
N20 Pd2 Pd3 97.09(8) . . ?
N12 Pd2 Pd3 89.18(8) . . ?
O2 Pd2 Pd3 75.40(7) . . ?
C211 Pd2 Pd1 86.36(10) . . ?
N20 Pd2 Pd1 87.89(8) . . ?
N12 Pd2 Pd1 85.94(8) . . ?
O2 Pd2 Pd1 103.13(7) . . ?
Pd3 Pd2 Pd1 174.839(10) . . ?
C311 Pd3 N30 82.79(13) . . ?
C311 Pd3 N22 93.72(12) . . ?
N30 Pd3 N22 173.90(11) . . ?
C311 Pd3 O1 169.71(12) . . ?
N30 Pd3 O1 92.57(10) . . ?
N22 Pd3 O1 91.66(10) . . ?
C311 Pd3 Pd2 96.13(10) . . ?
N30 Pd3 Pd2 96.10(8) . . ?
N22 Pd3 Pd2 89.24(8) . . ?
O1 Pd3 Pd2 75.16(6) . . ?
C311 Pd3 Pd4 88.02(10) . . ?
N30 Pd3 Pd4 88.90(8) . . ?
N22 Pd3 Pd4 85.97(8) . . ?
O1 Pd3 Pd4 101.11(6) . . ?
Pd2 Pd3 Pd4 173.857(11) . . ?
C411 Pd4 N40 81.71(13) . . ?
C411 Pd4 N21 177.25(12) . . ?
N40 Pd4 N21 99.02(11) . . ?
C411 Pd4 P2 98.03(10) . . ?
N40 Pd4 P2 155.63(8) . . ?
N21 Pd4 P2 82.41(8) . . ?
C411 Pd4 Pd3 101.24(10) . . ?
N40 Pd4 Pd3 79.24(7) . . ?
N21 Pd4 Pd3 76.34(8) . . ?
P2 Pd4 Pd3 124.25(3) . . ?
C11 P1 C31 105.53(17) . . ?
C11 P1 C41 106.34(18) . . ?
C31 P1 C41 109.57(17) . . ?
C11 P1 Pd1 95.21(11) . . ?
C31 P1 Pd1 121.63(13) . . ?
C41 P1 Pd1 115.76(13) . . ?
C21 P2 C51 103.63(19) . . ?
C21 P2 C61 108.16(19) . . ?
C51 P2 C61 109.05(19) . . ?
C21 P2 Pd4 95.38(13) . . ?
C51 P2 Pd4 119.40(13) . . ?
C61 P2 Pd4 118.47(13) . . ?
C18 O1 Pd3 130.2(2) . . ?
C28 O2 Pd2 130.4(2) . . ?
C101 N10 C113 118.2(3) . . ?
C101 N10 Pd1 130.6(3) . . ?
C113 N10 Pd1 110.9(2) . . ?
C12 N11 C19 118.4(3) . . ?
C12 N11 Pd1 114.0(2) . . ?
C19 N11 Pd1 127.3(2) . . ?
C18 N12 C19 119.9(3) . . ?
C18 N12 Pd2 116.7(2) . . ?
C19 N12 Pd2 123.0(2) . . ?
C201 N20 C213 119.3(3) . . ?
C201 N20 Pd2 127.9(2) . . ?
C213 N20 Pd2 112.8(2) . . ?
C22 N21 C29 118.9(3) . . ?
C22 N21 Pd4 113.4(2) . . ?
C29 N21 Pd4 127.0(2) . . ?
C28 N22 C29 120.1(3) . . ?
C28 N22 Pd3 117.0(2) . . ?
C29 N22 Pd3 122.6(2) . . ?
C301 N30 C313 119.1(3) . . ?
C301 N30 Pd3 128.3(2) . . ?
C313 N30 Pd3 112.6(2) . . ?
C401 N40 C413 118.5(3) . . ?
C401 N40 Pd4 130.2(2) . . ?
C413 N40 Pd4 111.2(2) . . ?
C12 C11 P1 110.5(2) . . ?
C12 C11 H11A 109.6 . . ?
P1 C11 H11A 109.6 . . ?
C12 C11 H11B 109.6 . . ?
P1 C11 H11B 109.6 . . ?
H11A C11 H11B 108.1 . . ?
N11 C12 C13 123.0(3) . . ?
N11 C12 C11 117.3(3) . . ?
C13 C12 C11 119.6(3) . . ?
C14 C13 C12 118.5(3) . . ?
C14 C13 H13 120.7 . . ?
C12 C13 H13 120.7 . . ?
C13 C14 C15 119.6(3) . . ?
C13 C14 H14 120.2 . . ?
C15 C14 H14 120.2 . . ?
C14 C15 C19 119.5(3) . . ?
C14 C15 C16 122.3(3) . . ?
C19 C15 C16 118.2(3) . . ?
C17 C16 C15 120.1(3) . . ?
C17 C16 H16 120.0 . . ?
C15 C16 H16 120.0 . . ?
C16 C17 C18 120.4(3) . . ?
C16 C17 H17 119.8 . . ?
C18 C17 H17 119.8 . . ?
O1 C18 N12 122.8(3) . . ?
O1 C18 C17 117.8(3) . . ?
N12 C18 C17 119.4(3) . . ?
N11 C19 N12 119.0(3) . . ?
N11 C19 C15 119.9(3) . . ?
N12 C19 C15 121.0(3) . . ?
C22 C21 P2 111.9(2) . . ?
C22 C21 H21A 109.2 . . ?
P2 C21 H21A 109.2 . . ?
C22 C21 H21B 109.2 . . ?
P2 C21 H21B 109.2 . . ?
H21A C21 H21B 107.9 . . ?
N21 C22 C23 122.3(4) . . ?
N21 C22 C21 117.9(3) . . ?
C23 C22 C21 119.8(3) . . ?
C24 C23 C22 119.0(3) . . ?
C24 C23 H23 120.5 . . ?
C22 C23 H23 120.5 . . ?
C23 C24 C25 120.2(3) . . ?
C23 C24 H24 119.9 . . ?
C25 C24 H24 119.9 . . ?
C24 C25 C26 123.5(3) . . ?
C24 C25 C29 118.3(3) . . ?
C26 C25 C29 118.1(3) . . ?
C27 C26 C25 120.1(3) . . ?
C27 C26 H26 119.9 . . ?
C25 C26 H26 119.9 . . ?
C26 C27 C28 120.3(3) . . ?
C26 C27 H27 119.9 . . ?
C28 C27 H27 119.9 . . ?
O2 C28 N22 123.0(3) . . ?
O2 C28 C27 117.5(3) . . ?
N22 C28 C27 119.5(3) . . ?
N21 C29 N22 118.8(3) . . ?
N21 C29 C25 120.3(3) . . ?
N22 C29 C25 120.9(3) . . ?
C32 C31 C33 111.1(3) . . ?
C32 C31 P1 113.7(3) . . ?
C33 C31 P1 110.3(3) . . ?
C32 C31 H31 107.1 . . ?
C33 C31 H31 107.1 . . ?
P1 C31 H31 107.1 . . ?
C31 C32 H32A 109.5 . . ?
C31 C32 H32B 109.5 . . ?
H32A C32 H32B 109.5 . . ?
C31 C32 H32C 109.5 . . ?
H32A C32 H32C 109.5 . . ?
H32B C32 H32C 109.5 . . ?
C31 C33 H33A 109.5 . . ?
C31 C33 H33B 109.5 . . ?
H33A C33 H33B 109.5 . . ?
C31 C33 H33C 109.5 . . ?
H33A C33 H33C 109.5 . . ?
H33B C33 H33C 109.5 . . ?
C43 C41 C42 112.3(3) . . ?
C43 C41 P1 109.8(3) . . ?
C42 C41 P1 116.7(3) . . ?
C43 C41 H41 105.7 . . ?
C42 C41 H41 105.7 . . ?
P1 C41 H41 105.7 . . ?
C41 C42 H42A 109.5 . . ?
C41 C42 H42B 109.5 . . ?
H42A C42 H42B 109.5 . . ?
C41 C42 H42C 109.5 . . ?
H42A C42 H42C 109.5 . . ?
H42B C42 H42C 109.5 . . ?
C41 C43 H43A 109.5 . . ?
C41 C43 H43B 109.5 . . ?
H43A C43 H43B 109.5 . . ?
C41 C43 H43C 109.5 . . ?
H43A C43 H43C 109.5 . . ?
H43B C43 H43C 109.5 . . ?
C52 C51 C53 111.3(4) . . ?
C52 C51 P2 113.6(3) . . ?
C53 C51 P2 110.2(3) . . ?
C52 C51 H51 107.1 . . ?
C53 C51 H51 107.1 . . ?
P2 C51 H51 107.1 . . ?
C51 C52 H52A 109.5 . . ?
C51 C52 H52B 109.5 . . ?
H52A C52 H52B 109.5 . . ?
C51 C52 H52C 109.5 . . ?
H52A C52 H52C 109.5 . . ?
H52B C52 H52C 109.5 . . ?
C51 C53 H53A 109.5 . . ?
C51 C53 H53B 109.5 . . ?
H53A C53 H53B 109.5 . . ?
C51 C53 H53C 109.5 . . ?
H53A C53 H53C 109.5 . . ?
H53B C53 H53C 109.5 . . ?
C62 C61 C63 112.0(4) . . ?
C62 C61 P2 116.0(3) . . ?
C63 C61 P2 111.1(3) . . ?
C62 C61 H61 105.6 . . ?
C63 C61 H61 105.6 . . ?
P2 C61 H61 105.6 . . ?
C61 C62 H62A 109.5 . . ?
C61 C62 H62B 109.5 . . ?
H62A C62 H62B 109.5 . . ?
C61 C62 H62C 109.5 . . ?
H62A C62 H62C 109.5 . . ?
H62B C62 H62C 109.5 . . ?
C61 C63 H63A 109.5 . . ?
C61 C63 H63B 109.5 . . ?
H63A C63 H63B 109.5 . . ?
C61 C63 H63C 109.5 . . ?
H63A C63 H63C 109.5 . . ?
H63B C63 H63C 109.5 . . ?
N10 C101 C102 123.4(4) . . ?
N10 C101 H101 118.3 . . ?
C102 C101 H101 118.3 . . ?
C103 C102 C101 118.7(4) . . ?
C103 C102 H102 120.6 . . ?
C101 C102 H102 120.6 . . ?
C102 C103 C104 119.7(4) . . ?
C102 C103 H103 120.1 . . ?
C104 C103 H103 120.1 . . ?
C103 C104 C113 117.8(4) . . ?
C103 C104 C105 124.4(4) . . ?
C113 C104 C105 117.8(5) . . ?
C106 C105 C104 120.9(5) . . ?
C106 C105 H105 119.6 . . ?
C104 C105 H105 119.6 . . ?
C105 C106 C107 122.6(5) . . ?
C105 C106 H106 118.7 . . ?
C107 C106 H106 118.7 . . ?
C112 C107 C108 118.7(4) . . ?
C112 C107 C106 117.9(4) . . ?
C108 C107 C106 123.4(4) . . ?
C109 C108 C107 119.5(4) . . ?
C109 C108 H108 120.3 . . ?
C107 C108 H108 120.3 . . ?
C108 C109 C110 121.5(4) . . ?
C108 C109 H109 119.3 . . ?
C110 C109 H109 119.3 . . ?
C111 C110 C109 121.3(4) . . ?
C111 C110 H110 119.3 . . ?
C109 C110 H110 119.3 . . ?
C110 C111 C112 116.5(3) . . ?
C110 C111 Pd1 131.0(3) . . ?
C112 C111 Pd1 112.3(3) . . ?
C107 C112 C111 122.4(4) . . ?
C107 C112 C113 119.1(4) . . ?
C111 C112 C113 118.5(3) . . ?
N10 C113 C104 122.0(4) . . ?
N10 C113 C112 116.3(3) . . ?
C104 C113 C112 121.7(4) . . ?
N20 C201 C202 121.2(3) . . ?
N20 C201 H201 119.4 . . ?
C202 C201 H201 119.4 . . ?
C203 C202 C201 119.9(3) . . ?
C203 C202 H202 120.0 . . ?
C201 C202 H202 120.0 . . ?
C202 C203 C204 119.9(3) . . ?
C202 C203 H203 120.0 . . ?
C204 C203 H203 120.0 . . ?
C203 C204 C213 116.8(3) . . ?
C203 C204 C205 126.0(3) . . ?
C213 C204 C205 117.2(3) . . ?
C206 C205 C204 121.3(3) . . ?
C206 C205 H205 119.4 . . ?
C204 C205 H205 119.4 . . ?
C205 C206 C207 122.1(3) . . ?
C205 C206 H206 119.0 . . ?
C207 C206 H206 119.0 . . ?
C212 C207 C208 117.6(3) . . ?
C212 C207 C206 117.8(3) . . ?
C208 C207 C206 124.6(3) . . ?
C209 C208 C207 120.0(3) . . ?
C209 C208 H208 120.0 . . ?
C207 C208 H208 120.0 . . ?
C208 C209 C210 121.8(3) . . ?
C208 C209 H209 119.1 . . ?
C210 C209 H209 119.1 . . ?
C211 C210 C209 119.8(3) . . ?
C211 C210 H210 120.1 . . ?
C209 C210 H210 120.1 . . ?
C210 C211 C212 117.6(3) . . ?
C210 C211 Pd2 130.2(2) . . ?
C212 C211 Pd2 111.7(2) . . ?
C207 C212 C211 123.0(3) . . ?
C207 C212 C213 119.7(3) . . ?
C211 C212 C213 117.2(3) . . ?
N20 C213 C204 122.9(3) . . ?
N20 C213 C212 115.2(3) . . ?
C204 C213 C212 121.9(3) . . ?
N30 C301 C302 121.3(3) . . ?
N30 C301 H301 119.4 . . ?
C302 C301 H301 119.4 . . ?
C303 C302 C301 120.1(3) . . ?
C303 C302 H302 120.0 . . ?
C301 C302 H302 120.0 . . ?
C302 C303 C304 119.6(3) . . ?
C302 C303 H303 120.2 . . ?
C304 C303 H303 120.2 . . ?
C313 C304 C303 117.4(3) . . ?
C313 C304 C305 117.2(3) . . ?
C303 C304 C305 125.3(3) . . ?
C306 C305 C304 121.4(4) . . ?
C306 C305 H305 119.3 . . ?
C304 C305 H305 119.3 . . ?
C305 C306 C307 121.8(4) . . ?
C305 C306 H306 119.1 . . ?
C307 C306 H306 119.1 . . ?
C308 C307 C312 116.8(3) . . ?
C308 C307 C306 124.8(4) . . ?
C312 C307 C306 118.4(4) . . ?
C309 C308 C307 120.1(4) . . ?
C309 C308 H308 120.0 . . ?
C307 C308 H308 120.0 . . ?
C308 C309 C310 122.9(3) . . ?
C308 C309 H309 118.5 . . ?
C310 C309 H309 118.5 . . ?
C311 C310 C309 118.8(3) . . ?
C311 C310 H310 120.6 . . ?
C309 C310 H310 120.6 . . ?
C310 C311 C312 118.2(3) . . ?
C310 C311 Pd3 130.1(3) . . ?
C312 C311 Pd3 111.2(2) . . ?
C311 C312 C307 123.2(3) . . ?
C311 C312 C313 118.3(3) . . ?
C307 C312 C313 118.6(3) . . ?
N30 C313 C304 122.5(3) . . ?
N30 C313 C312 115.0(3) . . ?
C304 C313 C312 122.5(3) . . ?
N40 C401 C402 122.7(3) . . ?
N40 C401 H401 118.7 . . ?
C402 C401 H401 118.7 . . ?
C403 C402 C401 119.0(3) . . ?
C403 C402 H402 120.5 . . ?
C401 C402 H402 120.5 . . ?
C402 C403 C404 119.7(3) . . ?
C402 C403 H403 120.2 . . ?
C404 C403 H403 120.2 . . ?
C403 C404 C413 117.6(3) . . ?
C403 C404 C405 124.6(3) . . ?
C413 C404 C405 117.9(3) . . ?
C406 C405 C404 121.2(3) . . ?
C406 C405 H405 119.4 . . ?
C404 C405 H405 119.4 . . ?
C405 C406 C407 121.8(3) . . ?
C405 C406 H406 119.1 . . ?
C407 C406 H406 119.1 . . ?
C408 C407 C412 117.9(3) . . ?
C408 C407 C406 123.7(3) . . ?
C412 C407 C406 118.4(3) . . ?
C409 C408 C407 120.4(3) . . ?
C409 C408 H408 119.8 . . ?
C407 C408 H408 119.8 . . ?
C408 C409 C410 121.2(4) . . ?
C408 C409 H409 119.4 . . ?
C410 C409 H409 119.4 . . ?
C411 C410 C409 120.9(4) . . ?
C411 C410 H410 119.5 . . ?
C409 C410 H410 119.5 . . ?
C410 C411 C412 117.4(3) . . ?
C410 C411 Pd4 130.3(3) . . ?
C412 C411 Pd4 111.9(2) . . ?
C411 C412 C407 122.1(3) . . ?
C411 C412 C413 119.0(3) . . ?
C407 C412 C413 118.9(3) . . ?
N40 C413 C404 122.5(3) . . ?
N40 C413 C412 116.0(3) . . ?
C404 C413 C412 121.5(3) . . ?
C031 B1 C011 111.6(3) . . ?
C031 B1 C041 105.8(3) . . ?
C011 B1 C041 111.8(3) . . ?
C031 B1 C021 110.2(3) . . ?
C011 B1 C021 105.2(3) . . ?
C041 B1 C021 112.4(3) . . ?
C016 C011 C012 115.1(3) . . ?
C016 C011 B1 125.0(3) . . ?
C012 C011 B1 119.7(3) . . ?
C013 C012 C011 123.1(4) . . ?
C013 C012 H012 118.4 . . ?
C011 C012 H012 118.4 . . ?
C014 C013 C012 120.1(4) . . ?
C014 C013 H013 120.0 . . ?
C012 C013 H013 120.0 . . ?
C013 C014 C015 118.8(4) . . ?
C013 C014 H014 120.6 . . ?
C015 C014 H014 120.6 . . ?
C014 C015 C016 120.2(4) . . ?
C014 C015 H015 119.9 . . ?
C016 C015 H015 119.9 . . ?
C015 C016 C011 122.7(4) . . ?
C015 C016 H016 118.7 . . ?
C011 C016 H016 118.7 . . ?
C026 C021 C022 115.4(4) . . ?
C026 C021 B1 126.4(3) . . ?
C022 C021 B1 118.2(3) . . ?
C023 C022 C021 122.5(4) . . ?
C023 C022 H022 118.7 . . ?
C021 C022 H022 118.7 . . ?
C024 C023 C022 120.4(4) . . ?
C024 C023 H023 119.8 . . ?
C022 C023 H023 119.8 . . ?
C025 C024 C023 119.0(4) . . ?
C025 C024 H024 120.5 . . ?
C023 C024 H024 120.5 . . ?
C024 C025 C026 120.5(4) . . ?
C024 C025 H025 119.8 . . ?
C026 C025 H025 119.8 . . ?
C021 C026 C025 122.2(4) . . ?
C021 C026 H026 118.9 . . ?
C025 C026 H026 118.9 . . ?
C032 C031 C036 115.3(3) . . ?
C032 C031 B1 124.0(3) . . ?
C036 C031 B1 120.5(3) . . ?
C033 C032 C031 122.8(3) . . ?
C033 C032 H032 118.6 . . ?
C031 C032 H032 118.6 . . ?
C034 C033 C032 120.3(3) . . ?
C034 C033 H033 119.8 . . ?
C032 C033 H033 119.8 . . ?
C033 C034 C035 118.8(3) . . ?
C033 C034 H034 120.6 . . ?
C035 C034 H034 120.6 . . ?
C034 C035 C036 120.2(3) . . ?
C034 C035 H035 119.9 . . ?
C036 C035 H035 119.9 . . ?
C035 C036 C031 122.5(3) . . ?
C035 C036 H036 118.7 . . ?
C031 C036 H036 118.7 . . ?
C046 C041 C042 115.4(3) . . ?
C046 C041 B1 124.3(3) . . ?
C042 C041 B1 120.2(3) . . ?
C043 C042 C041 122.5(4) . . ?
C043 C042 H042 118.8 . . ?
C041 C042 H042 118.8 . . ?
C044 C043 C042 120.3(4) . . ?
C044 C043 H043 119.9 . . ?
C042 C043 H043 119.9 . . ?
C045 C044 C043 119.1(4) . . ?
C045 C044 H044 120.5 . . ?
C043 C044 H044 120.5 . . ?
C044 C045 C046 120.6(4) . . ?
C044 C045 H045 119.7 . . ?
C046 C045 H045 119.7 . . ?
C041 C046 C045 122.2(4) . . ?
C041 C046 H046 118.9 . . ?
C045 C046 H046 118.9 . . ?
C081 B2 C071 111.2(3) . . ?
C081 B2 C061 104.6(3) . . ?
C071 B2 C061 111.1(3) . . ?
C081 B2 C051 110.6(3) . . ?
C071 B2 C051 104.8(3) . . ?
C061 B2 C051 114.7(3) . . ?
C056 C051 C052 115.0(3) . . ?
C056 C051 B2 126.8(3) . . ?
C052 C051 B2 118.1(3) . . ?
C053 C052 C051 122.7(4) . . ?
C053 C052 H052 118.7 . . ?
C051 C052 H052 118.7 . . ?
C054 C053 C052 120.5(4) . . ?
C054 C053 H053 119.8 . . ?
C052 C053 H053 119.8 . . ?
C055 C054 C053 118.6(3) . . ?
C055 C054 H054 120.7 . . ?
C053 C054 H054 120.7 . . ?
C054 C055 C056 120.8(4) . . ?
C054 C055 H055 119.6 . . ?
C056 C055 H055 119.6 . . ?
C055 C056 C051 122.4(3) . . ?
C055 C056 H056 118.8 . . ?
C051 C056 H056 118.8 . . ?
C066 C061 C062 114.4(3) . . ?
C066 C061 B2 123.3(3) . . ?
C062 C061 B2 122.1(3) . . ?
C063 C062 C061 123.1(3) . . ?
C063 C062 H062 118.4 . . ?
C061 C062 H062 118.4 . . ?
C062 C063 C064 120.3(3) . . ?
C062 C063 H063 119.9 . . ?
C064 C063 H063 119.9 . . ?
C065 C064 C063 118.7(3) . . ?
C065 C064 H064 120.7 . . ?
C063 C064 H064 120.7 . . ?
C064 C065 C066 120.1(3) . . ?
C064 C065 H065 119.9 . . ?
C066 C065 H065 119.9 . . ?
C065 C066 C061 123.4(3) . . ?
C065 C066 H066 118.3 . . ?
C061 C066 H066 118.3 . . ?
C076 C071 C072 114.7(3) . . ?
C076 C071 B2 124.9(3) . . ?
C072 C071 B2 120.1(3) . . ?
C073 C072 C071 123.1(3) . . ?
C073 C072 H072 118.5 . . ?
C071 C072 H072 118.5 . . ?
C072 C073 C074 120.2(3) . . ?
C072 C073 H073 119.9 . . ?
C074 C073 H073 119.9 . . ?
C075 C074 C073 118.7(3) . . ?
C075 C074 H074 120.7 . . ?
C073 C074 H074 120.7 . . ?
C074 C075 C076 120.4(4) . . ?
C074 C075 H075 119.8 . . ?
C076 C075 H075 119.8 . . ?
C075 C076 C071 123.0(3) . . ?
C075 C076 H076 118.5 . . ?
C071 C076 H076 118.5 . . ?
C082 C081 C086 115.1(3) . . ?
C082 C081 B2 119.7(3) . . ?
C086 C081 B2 125.1(3) . . ?
C083 C082 C081 123.0(3) . . ?
C083 C082 H082 118.5 . . ?
C081 C082 H082 118.5 . . ?
C082 C083 C084 120.4(4) . . ?
C082 C083 H083 119.8 . . ?
C084 C083 H083 119.8 . . ?
C085 C084 C083 118.6(3) . . ?
C085 C084 H084 120.7 . . ?
C083 C084 H084 120.7 . . ?
C084 C085 C086 120.4(4) . . ?
C084 C085 H085 119.8 . . ?
C086 C085 H085 119.8 . . ?
C085 C086 C081 122.5(4) . . ?
C085 C086 H086 118.8 . . ?
C081 C086 H086 118.8 . . ?
C11T O1T C14T 105.2(3) . . ?
O1T C11T C12T 109.5(3) . . ?
O1T C11T H11E 109.8 . . ?
C12T C11T H11E 109.8 . . ?
O1T C11T H11F 109.8 . . ?
C12T C11T H11F 109.8 . . ?
H11E C11T H11F 108.2 . . ?
C13T C12T C11T 104.4(3) . . ?
C13T C12T H12C 110.9 . . ?
C11T C12T H12C 110.9 . . ?
C13T C12T H12D 110.9 . . ?
C11T C12T H12D 110.9 . . ?
H12C C12T H12D 108.9 . . ?
C12T C13T C14T 105.2(3) . . ?
C12T C13T H13C 110.7 . . ?
C14T C13T H13C 110.7 . . ?
C12T C13T H13D 110.7 . . ?
C14T C13T H13D 110.7 . . ?
H13C C13T H13D 108.8 . . ?
O1T C14T C13T 107.3(3) . . ?
O1T C14T H14C 110.3 . . ?
C13T C14T H14C 110.3 . . ?
O1T C14T H14D 110.3 . . ?
C13T C14T H14D 110.3 . . ?
H14C C14T H14D 108.5 . . ?
C64T O6T C61T 109.6(7) . . ?
O6T C61T C62T 105.2(9) . . ?
O6T C61T H61A 110.7 . . ?
C62T C61T H61A 110.7 . . ?
O6T C61T H61B 110.7 . . ?
C62T C61T H61B 110.7 . . ?
H61A C61T H61B 108.8 . . ?
C61T C62T C63T 100.8(4) . . ?
C61T C62T H62D 111.6 . . ?
C63T C62T H62D 111.6 . . ?
C61T C62T H62E 111.6 . . ?
C63T C62T H62E 111.6 . . ?
H62D C62T H62E 109.4 . . ?
C64T C63T C62T 100.8(4) . . ?
C64T C63T H63D 111.6 . . ?
C62T C63T H63D 111.6 . . ?
C64T C63T H63E 111.6 . . ?
C62T C63T H63E 111.6 . . ?
H63D C63T H63E 109.4 . . ?
O6T C64T C63T 106.6(7) . . ?
O6T C64T H64A 110.4 . . ?
C63T C64T H64A 110.4 . . ?
O6T C64T H64B 110.4 . . ?
C63T C64T H64B 110.4 . . ?
H64A C64T H64B 108.6 . . ?
C24T O2T C21T 104.8(4) . . ?
O2T C21T C22T 104.9(4) . . ?
O2T C21T H21E 110.8 . . ?
C22T C21T H21E 110.8 . . ?
O2T C21T H21F 110.8 . . ?
C22T C21T H21F 110.8 . . ?
H21E C21T H21F 108.8 . . ?
C23T C22T C21T 102.9(3) . . ?
C23T C22T H22C 111.2 . . ?
C21T C22T H22C 111.2 . . ?
C23T C22T H22D 111.2 . . ?
C21T C22T H22D 111.2 . . ?
H22C C22T H22D 109.1 . . ?
C24T C23T C22T 105.3(3) . . ?
C24T C23T H23C 110.7 . . ?
C22T C23T H23C 110.7 . . ?
C24T C23T H23D 110.7 . . ?
C22T C23T H23D 110.7 . . ?
H23C C23T H23D 108.8 . . ?
O2T C24T C23T 104.2(4) . . ?
O2T C24T H24C 110.9 . . ?
C23T C24T H24C 110.9 . . ?
O2T C24T H24D 110.9 . . ?
C23T C24T H24D 110.9 . . ?
H24C C24T H24D 108.9 . . ?
C74T O7T C71T 108.0(7) . . ?
O7T C71T C72T 108.0(6) . . ?
O7T C71T H71A 110.1 . . ?
C72T C71T H71A 110.1 . . ?
O7T C71T H71B 110.1 . . ?
C72T C71T H71B 110.1 . . ?
H71A C71T H71B 108.4 . . ?
C73T C72T C71T 100.8(4) . . ?
C73T C72T H72A 111.6 . . ?
C71T C72T H72A 111.6 . . ?
C73T C72T H72B 111.6 . . ?
C71T C72T H72B 111.6 . . ?
H72A C72T H72B 109.4 . . ?
C74T C73T C72T 101.7(4) . . ?
C74T C73T H73A 111.4 . . ?
C72T C73T H73A 111.4 . . ?
C74T C73T H73B 111.4 . . ?
C72T C73T H73B 111.4 . . ?
H73A C73T H73B 109.3 . . ?
O7T C74T C73T 104.4(8) . . ?
O7T C74T H74A 110.9 . . ?
C73T C74T H74A 110.9 . . ?
O7T C74T H74B 110.9 . . ?
C73T C74T H74B 110.9 . . ?
H74A C74T H74B 108.9 . . ?
C31T O3T C34T 110.3(4) . . ?
O3T C31T C32T 106.8(4) . . ?
O3T C31T H31A 110.4 . . ?
C32T C31T H31A 110.4 . . ?
O3T C31T H31B 110.4 . . ?
C32T C31T H31B 110.4 . . ?
H31A C31T H31B 108.6 . . ?
C31T C32T C33T 104.4(4) . . ?
C31T C32T H32D 110.9 . . ?
C33T C32T H32D 110.9 . . ?
C31T C32T H32E 110.9 . . ?
C33T C32T H32E 110.9 . . ?
H32D C32T H32E 108.9 . . ?
C32T C33T C34T 103.4(3) . . ?
C32T C33T H33D 111.1 . . ?
C34T C33T H33D 111.1 . . ?
C32T C33T H33E 111.1 . . ?
C34T C33T H33E 111.1 . . ?
H33D C33T H33E 109.0 . . ?
O3T C34T C33T 107.3(4) . . ?
O3T C34T H34A 110.3 . . ?
C33T C34T H34A 110.3 . . ?
O3T C34T H34B 110.3 . . ?
C33T C34T H34B 110.3 . . ?
H34A C34T H34B 108.5 . . ?
C44T O4T C41T 104.6(4) . . ?
O4T C41T C42T 108.7(4) . . ?
O4T C41T H41A 110.0 . . ?
C42T C41T H41A 110.0 . . ?
O4T C41T H41B 110.0 . . ?
C42T C41T H41B 110.0 . . ?
H41A C41T H41B 108.3 . . ?
C41T C42T C43T 103.7(3) . . ?
C41T C42T H42D 111.0 . . ?
C43T C42T H42D 111.0 . . ?
C41T C42T H42E 111.0 . . ?
C43T C42T H42E 111.0 . . ?
H42D C42T H42E 109.0 . . ?
C44T C43T C42T 103.9(3) . . ?
C44T C43T H43D 111.0 . . ?
C42T C43T H43D 111.0 . . ?
C44T C43T H43E 111.0 . . ?
C42T C43T H43E 111.0 . . ?
H43D C43T H43E 109.0 . . ?
O4T C44T C43T 111.5(4) . . ?
O4T C44T H44A 109.3 . . ?
C43T C44T H44A 109.3 . . ?
O4T C44T H44B 109.3 . . ?
C43T C44T H44B 109.3 . . ?
H44A C44T H44B 108.0 . . ?
C51T O5T C54T 110.4(7) . . ?
O5T C51T C52T 98.8(9) . . ?
O5T C51T H51A 112.0 . . ?
C52T C51T H51A 112.0 . . ?
O5T C51T H51B 112.0 . . ?
C52T C51T H51B 112.0 . . ?
H51A C51T H51B 109.7 . . ?
C51T C52T C53T 101.3(4) . . ?
C51T C52T H52D 111.5 . . ?
C53T C52T H52D 111.5 . . ?
C51T C52T H52E 111.5 . . ?
C53T C52T H52E 111.5 . . ?
H52D C52T H52E 109.3 . . ?
C54T C53T C52T 100.8(4) . . ?
C54T C53T H53D 111.6 . . ?
C52T C53T H53D 111.6 . . ?
C54T C53T H53E 111.6 . . ?
C52T C53T H53E 111.6 . . ?
H53D C53T H53E 109.4 . . ?
O5T C54T C53T 87.3(12) . . ?
O5T C54T H54A 114.1 . . ?
C53T C54T H54A 114.1 . . ?
O5T C54T H54B 114.1 . . ?
C53T C54T H54B 114.1 . . ?
H54A C54T H54B 111.3 . . ?
C84T O8T C81T 107.7(5) . . ?
O8T C81T C82T 104.0(5) . . ?
O8T C81T H81A 111.0 . . ?
C82T C81T H81A 111.0 . . ?
O8T C81T H81B 111.0 . . ?
C82T C81T H81B 111.0 . . ?
H81A C81T H81B 109.0 . . ?
C83T C82T C81T 102.2(4) . . ?
C83T C82T H82A 111.3 . . ?
C81T C82T H82A 111.3 . . ?
C83T C82T H82B 111.3 . . ?
C81T C82T H82B 111.3 . . ?
H82A C82T H82B 109.2 . . ?
C82T C83T C84T 103.5(4) . . ?
C82T C83T H83A 111.1 . . ?
C84T C83T H83A 111.1 . . ?
C82T C83T H83B 111.1 . . ?
C84T C83T H83B 111.1 . . ?
H83A C83T H83B 109.0 . . ?
O8T C84T C83T 108.7(4) . . ?
O8T C84T H84A 109.9 . . ?
C83T C84T H84A 109.9 . . ?
O8T C84T H84B 109.9 . . ?
C83T C84T H84B 109.9 . . ?
H84A C84T H84B 108.3 . . ?
C16C C11C C12C 111.7(6) . . ?
C16C C11C H11C 109.3 . . ?
C12C C11C H11C 109.3 . . ?
C16C C11C H11D 109.3 . . ?
C12C C11C H11D 109.3 . . ?
H11C C11C H11D 107.9 . . ?
C13C C12C C11C 113.2(6) . . ?
C13C C12C H12A 108.9 . . ?
C11C C12C H12A 108.9 . . ?
C13C C12C H12B 108.9 . . ?
C11C C12C H12B 108.9 . . ?
H12A C12C H12B 107.7 . . ?
C14C C13C C12C 118.5(6) . . ?
C14C C13C H13A 107.7 . . ?
C12C C13C H13A 107.7 . . ?
C14C C13C H13B 107.7 . . ?
C12C C13C H13B 107.7 . . ?
H13A C13C H13B 107.1 . . ?
C13C C14C C15C 116.8(5) . . ?
C13C C14C H14A 108.1 . . ?
C15C C14C H14A 108.1 . . ?
C13C C14C H14B 108.1 . . ?
C15C C14C H14B 108.1 . . ?
H14A C14C H14B 107.3 . . ?
C16C C15C C14C 113.1(5) . . ?
C16C C15C H15A 109.0 . . ?
C14C C15C H15A 109.0 . . ?
C16C C15C H15B 109.0 . . ?
C14C C15C H15B 109.0 . . ?
H15A C15C H15B 107.8 . . ?
C15C C16C C11C 118.1(6) . . ?
C15C C16C H16A 107.8 . . ?
C11C C16C H16A 107.8 . . ?
C15C C16C H16B 107.8 . . ?
C11C C16C H16B 107.8 . . ?
H16A C16C H16B 107.1 . . ?
C26C C21C C22C 114.9(5) . . ?
C26C C21C H21C 108.5 . . ?
C22C C21C H21C 108.5 . . ?
C26C C21C H21D 108.5 . . ?
C22C C21C H21D 108.5 . . ?
H21C C21C H21D 107.5 . . ?
C23C C22C C21C 117.9(5) . . ?
C23C C22C H22A 107.8 . . ?
C21C C22C H22A 107.8 . . ?
C23C C22C H22B 107.8 . . ?
C21C C22C H22B 107.8 . . ?
H22A C22C H22B 107.2 . . ?
C24C C23C C22C 118.9(5) . . ?
C24C C23C H23A 107.6 . . ?
C22C C23C H23A 107.6 . . ?
C24C C23C H23B 107.6 . . ?
C22C C23C H23B 107.6 . . ?
H23A C23C H23B 107.0 . . ?
C23C C24C C25C 118.1(5) . . ?
C23C C24C H24A 107.8 . . ?
C25C C24C H24A 107.8 . . ?
C23C C24C H24B 107.8 . . ?
C25C C24C H24B 107.8 . . ?
H24A C24C H24B 107.1 . . ?
C26C C25C C24C 118.2(5) . . ?
C26C C25C H25A 107.8 . . ?
C24C C25C H25A 107.8 . . ?
C26C C25C H25B 107.8 . . ?
C24C C25C H25B 107.8 . . ?
H25A C25C H25B 107.1 . . ?
C25C C26C C21C 114.7(5) . . ?
C25C C26C H26A 108.6 . . ?
C21C C26C H26A 108.6 . . ?
C25C C26C H26B 108.6 . . ?
C21C C26C H26B 108.6 . . ?
H26A C26C H26B 107.6 . . ?

loop_
_geom_bond_atom_site_label_1
_geom_bond_atom_site_label_2
_geom_bond_distance
_geom_bond_site_symmetry_2
_geom_bond_publ_flag
Pd1 C111 1.998(3) . ?
Pd1 N10 2.144(3) . ?
Pd1 N11 2.181(3) . ?
Pd1 P1 2.2287(9) . ?
Pd1 Pd2 2.8939(3) . ?
Pd2 C211 1.975(3) . ?
Pd2 N20 2.045(3) . ?
Pd2 N12 2.055(3) . ?
Pd2 O2 2.145(2) . ?
Pd2 Pd3 2.8187(3) . ?
Pd3 C311 1.985(3) . ?
Pd3 N30 2.048(3) . ?
Pd3 N22 2.056(3) . ?
Pd3 O1 2.141(2) . ?
Pd3 Pd4 2.8956(3) . ?
Pd4 C411 2.003(3) . ?
Pd4 N40 2.143(3) . ?
Pd4 N21 2.183(3) . ?
Pd4 P2 2.2348(9) . ?
P1 C11 1.833(4) . ?
P1 C31 1.840(4) . ?
P1 C41 1.847(4) . ?
P2 C21 1.840(4) . ?
P2 C51 1.847(4) . ?
P2 C61 1.850(4) . ?
O1 C18 1.257(4) . ?
O2 C28 1.265(4) . ?
N10 C101 1.329(5) . ?
N10 C113 1.367(5) . ?
N11 C12 1.358(4) . ?
N11 C19 1.367(4) . ?
N12 C18 1.369(4) . ?
N12 C19 1.375(4) . ?
N20 C201 1.331(4) . ?
N20 C213 1.359(4) . ?
N21 C22 1.357(4) . ?
N21 C29 1.364(5) . ?
N22 C28 1.360(5) . ?
N22 C29 1.372(4) . ?
N30 C301 1.332(4) . ?
N30 C313 1.365(4) . ?
N40 C401 1.325(4) . ?
N40 C413 1.364(4) . ?
C11 C12 1.494(5) . ?
C11 H11A 0.9900 . ?
C11 H11B 0.9900 . ?
C12 C13 1.399(5) . ?
C13 C14 1.369(5) . ?
C13 H13 0.9500 . ?
C14 C15 1.395(5) . ?
C14 H14 0.9500 . ?
C15 C19 1.419(4) . ?
C15 C16 1.425(5) . ?
C16 C17 1.341(5) . ?
C16 H16 0.9500 . ?
C17 C18 1.449(4) . ?
C17 H17 0.9500 . ?
C21 C22 1.498(6) . ?
C21 H21A 0.9900 . ?
C21 H21B 0.9900 . ?
C22 C23 1.395(5) . ?
C23 C24 1.364(6) . ?
C23 H23 0.9500 . ?
C24 C25 1.402(5) . ?
C24 H24 0.9500 . ?
C25 C26 1.420(6) . ?
C25 C29 1.422(5) . ?
C26 C27 1.341(5) . ?
C26 H26 0.9500 . ?
C27 C28 1.454(5) . ?
C27 H27 0.9500 . ?
C31 C32 1.529(6) . ?
C31 C33 1.531(6) . ?
C31 H31 1.0000 . ?
C32 H32A 0.9800 . ?
C32 H32B 0.9800 . ?
C32 H32C 0.9800 . ?
C33 H33A 0.9800 . ?
C33 H33B 0.9800 . ?
C33 H33C 0.9800 . ?
C41 C43 1.523(5) . ?
C41 C42 1.532(6) . ?
C41 H41 1.0000 . ?
C42 H42A 0.9800 . ?
C42 H42B 0.9800 . ?
C42 H42C 0.9800 . ?
C43 H43A 0.9800 . ?
C43 H43B 0.9800 . ?
C43 H43C 0.9800 . ?
C51 C52 1.528(6) . ?
C51 C53 1.530(6) . ?
C51 H51 1.0000 . ?
C52 H52A 0.9800 . ?
C52 H52B 0.9800 . ?
C52 H52C 0.9800 . ?
C53 H53A 0.9800 . ?
C53 H53B 0.9800 . ?
C53 H53C 0.9800 . ?
C61 C62 1.528(6) . ?
C61 C63 1.530(6) . ?
C61 H61 1.0000 . ?
C62 H62A 0.9800 . ?
C62 H62B 0.9800 . ?
C62 H62C 0.9800 . ?
C63 H63A 0.9800 . ?
C63 H63B 0.9800 . ?
C63 H63C 0.9800 . ?
C101 C102 1.401(6) . ?
C101 H101 0.9500 . ?
C102 C103 1.375(7) . ?
C102 H102 0.9500 . ?
C103 C104 1.405(7) . ?
C103 H103 0.9500 . ?
C104 C113 1.411(6) . ?
C104 C105 1.438(7) . ?
C105 C106 1.336(8) . ?
C105 H105 0.9500 . ?
C106 C107 1.452(7) . ?
C106 H106 0.9500 . ?
C107 C112 1.407(6) . ?
C107 C108 1.408(7) . ?
C108 C109 1.369(7) . ?
C108 H108 0.9500 . ?
C109 C110 1.413(5) . ?
C109 H109 0.9500 . ?
C110 C111 1.386(5) . ?
C110 H110 0.9500 . ?
C111 C112 1.425(5) . ?
C112 C113 1.428(6) . ?
C201 C202 1.401(5) . ?
C201 H201 0.9500 . ?
C202 C203 1.375(5) . ?
C202 H202 0.9500 . ?
C203 C204 1.403(5) . ?
C203 H203 0.9500 . ?
C204 C213 1.404(5) . ?
C204 C205 1.433(5) . ?
C205 C206 1.361(5) . ?
C205 H205 0.9500 . ?
C206 C207 1.437(5) . ?
C206 H206 0.9500 . ?
C207 C212 1.405(5) . ?
C207 C208 1.408(5) . ?
C208 C209 1.375(5) . ?
C208 H208 0.9500 . ?
C209 C210 1.414(5) . ?
C209 H209 0.9500 . ?
C210 C211 1.387(4) . ?
C210 H210 0.9500 . ?
C211 C212 1.415(5) . ?
C212 C213 1.428(5) . ?
C301 C302 1.398(5) . ?
C301 H301 0.9500 . ?
C302 C303 1.370(6) . ?
C302 H302 0.9500 . ?
C303 C304 1.401(6) . ?
C303 H303 0.9500 . ?
C304 C313 1.396(5) . ?
C304 C305 1.446(6) . ?
C305 C306 1.342(6) . ?
C305 H305 0.9500 . ?
C306 C307 1.442(5) . ?
C306 H306 0.9500 . ?
C307 C308 1.411(6) . ?
C307 C312 1.416(5) . ?
C308 C309 1.355(6) . ?
C308 H308 0.9500 . ?
C309 C310 1.418(5) . ?
C309 H309 0.9500 . ?
C310 C311 1.383(5) . ?
C310 H310 0.9500 . ?
C311 C312 1.404(5) . ?
C312 C313 1.426(5) . ?
C401 C402 1.409(5) . ?
C401 H401 0.9500 . ?
C402 C403 1.375(5) . ?
C402 H402 0.9500 . ?
C403 C404 1.403(5) . ?
C403 H403 0.9500 . ?
C404 C413 1.409(5) . ?
C404 C405 1.435(5) . ?
C405 C406 1.351(6) . ?
C405 H405 0.9500 . ?
C406 C407 1.437(5) . ?
C406 H406 0.9500 . ?
C407 C408 1.409(5) . ?
C407 C412 1.422(5) . ?
C408 C409 1.365(6) . ?
C408 H408 0.9500 . ?
C409 C410 1.419(5) . ?
C409 H409 0.9500 . ?
C410 C411 1.383(5) . ?
C410 H410 0.9500 . ?
C411 C412 1.421(5) . ?
C412 C413 1.426(5) . ?
B1 C031 1.642(5) . ?
B1 C011 1.646(5) . ?
B1 C041 1.649(5) . ?
B1 C021 1.660(5) . ?
C011 C016 1.404(5) . ?
C011 C012 1.405(5) . ?
C012 C013 1.390(6) . ?
C012 H012 0.9500 . ?
C013 C014 1.387(7) . ?
C013 H013 0.9500 . ?
C014 C015 1.393(7) . ?
C014 H014 0.9500 . ?
C015 C016 1.395(6) . ?
C015 H015 0.9500 . ?
C016 H016 0.9500 . ?
C021 C026 1.400(5) . ?
C021 C022 1.400(6) . ?
C022 C023 1.391(6) . ?
C022 H022 0.9500 . ?
C023 C024 1.383(7) . ?
C023 H023 0.9500 . ?
C024 C025 1.370(7) . ?
C024 H024 0.9500 . ?
C025 C026 1.402(6) . ?
C025 H025 0.9500 . ?
C026 H026 0.9500 . ?
C031 C032 1.399(5) . ?
C031 C036 1.412(5) . ?
C032 C033 1.398(5) . ?
C032 H032 0.9500 . ?
C033 C034 1.386(5) . ?
C033 H033 0.9500 . ?
C034 C035 1.393(5) . ?
C034 H034 0.9500 . ?
C035 C036 1.396(5) . ?
C035 H035 0.9500 . ?
C036 H036 0.9500 . ?
C041 C046 1.397(5) . ?
C041 C042 1.408(5) . ?
C042 C043 1.396(5) . ?
C042 H042 0.9500 . ?
C043 C044 1.376(7) . ?
C043 H043 0.9500 . ?
C044 C045 1.376(7) . ?
C044 H044 0.9500 . ?
C045 C046 1.400(6) . ?
C045 H045 0.9500 . ?
C046 H046 0.9500 . ?
B2 C081 1.643(5) . ?
B2 C071 1.647(5) . ?
B2 C061 1.650(5) . ?
B2 C051 1.650(5) . ?
C051 C056 1.401(5) . ?
C051 C052 1.407(5) . ?
C052 C053 1.395(5) . ?
C052 H052 0.9500 . ?
C053 C054 1.381(6) . ?
C053 H053 0.9500 . ?
C054 C055 1.375(6) . ?
C054 H054 0.9500 . ?
C055 C056 1.399(5) . ?
C055 H055 0.9500 . ?
C056 H056 0.9500 . ?
C061 C066 1.410(4) . ?
C061 C062 1.411(5) . ?
C062 C063 1.386(5) . ?
C062 H062 0.9500 . ?
C063 C064 1.396(5) . ?
C063 H063 0.9500 . ?
C064 C065 1.388(5) . ?
C064 H064 0.9500 . ?
C065 C066 1.390(5) . ?
C065 H065 0.9500 . ?
C066 H066 0.9500 . ?
C071 C076 1.398(5) . ?
C071 C072 1.413(5) . ?
C072 C073 1.383(5) . ?
C072 H072 0.9500 . ?
C073 C074 1.386(6) . ?
C073 H073 0.9500 . ?
C074 C075 1.385(6) . ?
C074 H074 0.9500 . ?
C075 C076 1.391(5) . ?
C075 H075 0.9500 . ?
C076 H076 0.9500 . ?
C081 C082 1.402(5) . ?
C081 C086 1.407(5) . ?
C082 C083 1.379(5) . ?
C082 H082 0.9500 . ?
C083 C084 1.392(6) . ?
C083 H083 0.9500 . ?
C084 C085 1.379(6) . ?
C084 H084 0.9500 . ?
C085 C086 1.393(5) . ?
C085 H085 0.9500 . ?
C086 H086 0.9500 . ?
O1T C11T 1.445(4) . ?
O1T C14T 1.446(4) . ?
C11T C12T 1.520(4) . ?
C11T H11E 0.9900 . ?
C11T H11F 0.9900 . ?
C12T C13T 1.507(4) . ?
C12T H12C 0.9900 . ?
C12T H12D 0.9900 . ?
C13T C14T 1.514(4) . ?
C13T H13C 0.9900 . ?
C13T H13D 0.9900 . ?
C14T H14C 0.9900 . ?
C14T H14D 0.9900 . ?
O6T C64T 1.440(5) . ?
O6T C61T 1.442(5) . ?
C61T C62T 1.538(5) . ?
C61T H61A 0.9900 . ?
C61T H61B 0.9900 . ?
C62T C63T 1.544(5) . ?
C62T H62D 0.9900 . ?
C62T H62E 0.9900 . ?
C63T C64T 1.539(5) . ?
C63T H63D 0.9900 . ?
C63T H63E 0.9900 . ?
C64T H64A 0.9900 . ?
C64T H64B 0.9900 . ?
O2T C24T 1.418(4) . ?
O2T C21T 1.448(5) . ?
C21T C22T 1.533(4) . ?
C21T H21E 0.9900 . ?
C21T H21F 0.9900 . ?
C22T C23T 1.526(4) . ?
C22T H22C 0.9900 . ?
C22T H22D 0.9900 . ?
C23T C24T 1.526(4) . ?
C23T H23C 0.9900 . ?
C23T H23D 0.9900 . ?
C24T H24C 0.9900 . ?
C24T H24D 0.9900 . ?
O7T C74T 1.445(5) . ?
O7T C71T 1.451(5) . ?
C71T C72T 1.544(5) . ?
C71T H71A 0.9900 . ?
C71T H71B 0.9900 . ?
C72T C73T 1.536(5) . ?
C72T H72A 0.9900 . ?
C72T H72B 0.9900 . ?
C73T C74T 1.530(5) . ?
C73T H73A 0.9900 . ?
C73T H73B 0.9900 . ?
C74T H74A 0.9900 . ?
C74T H74B 0.9900 . ?
O3T C31T 1.426(5) . ?
O3T C34T 1.440(5) . ?
C31T C32T 1.510(5) . ?
C31T H31A 0.9900 . ?
C31T H31B 0.9900 . ?
C32T C33T 1.519(5) . ?
C32T H32D 0.9900 . ?
C32T H32E 0.9900 . ?
C33T C34T 1.522(5) . ?
C33T H33D 0.9900 . ?
C33T H33E 0.9900 . ?
C34T H34A 0.9900 . ?
C34T H34B 0.9900 . ?
O4T C44T 1.432(5) . ?
O4T C41T 1.458(4) . ?
C41T C42T 1.502(5) . ?
C41T H41A 0.9900 . ?
C41T H41B 0.9900 . ?
C42T C43T 1.542(4) . ?
C42T H42D 0.9900 . ?
C42T H42E 0.9900 . ?
C43T C44T 1.503(5) . ?
C43T H43D 0.9900 . ?
C43T H43E 0.9900 . ?
C44T H44A 0.9900 . ?
C44T H44B 0.9900 . ?
O5T C51T 1.434(5) . ?
O5T C54T 1.445(5) . ?
C51T C52T 1.530(5) . ?
C51T H51A 0.9900 . ?
C51T H51B 0.9900 . ?
C52T C53T 1.544(5) . ?
C52T H52D 0.9900 . ?
C52T H52E 0.9900 . ?
C53T C54T 1.534(5) . ?
C53T H53D 0.9900 . ?
C53T H53E 0.9900 . ?
C54T H54A 0.9900 . ?
C54T H54B 0.9900 . ?
O8T C84T 1.438(5) . ?
O8T C81T 1.445(5) . ?
C81T C82T 1.548(5) . ?
C81T H81A 0.9900 . ?
C81T H81B 0.9900 . ?
C82T C83T 1.516(5) . ?
C82T H82A 0.9900 . ?
C82T H82B 0.9900 . ?
C83T C84T 1.520(5) . ?
C83T H83A 0.9900 . ?
C83T H83B 0.9900 . ?
C84T H84A 0.9900 . ?
C84T H84B 0.9900 . ?
C11C C16C 1.509(5) . ?
C11C C12C 1.524(5) . ?
C11C H11C 0.9900 . ?
C11C H11D 0.9900 . ?
C12C C13C 1.510(5) . ?
C12C H12A 0.9900 . ?
C12C H12B 0.9900 . ?
C13C C14C 1.503(5) . ?
C13C H13A 0.9900 . ?
C13C H13B 0.9900 . ?
C14C C15C 1.516(5) . ?
C14C H14A 0.9900 . ?
C14C H14B 0.9900 . ?
C15C C16C 1.499(5) . ?
C15C H15A 0.9900 . ?
C15C H15B 0.9900 . ?
C16C H16A 0.9900 . ?
C16C H16B 0.9900 . ?
C21C C26C 1.500(5) . ?
C21C C22C 1.509(5) . ?
C21C H21C 0.9900 . ?
C21C H21D 0.9900 . ?
C22C C23C 1.499(5) . ?
C22C H22A 0.9900 . ?
C22C H22B 0.9900 . ?
C23C C24C 1.481(5) . ?
C23C H23A 0.9900 . ?
C23C H23B 0.9900 . ?
C24C C25C 1.499(5) . ?
C24C H24A 0.9900 . ?
C24C H24B 0.9900 . ?
C25C C26C 1.498(5) . ?
C25C H25A 0.9900 . ?
C25C H25B 0.9900 . ?
C26C H26A 0.9900 . ?
C26C H26B 0.9900 . ?

loop_
_geom_torsion_atom_site_label_1
_geom_torsion_atom_site_label_2
_geom_torsion_atom_site_label_3
_geom_torsion_atom_site_label_4
_geom_torsion
_geom_torsion_site_symmetry_1
_geom_torsion_site_symmetry_2
_geom_torsion_site_symmetry_3
_geom_torsion_site_symmetry_4
_geom_torsion_publ_flag
C31 P1 C11 C12 169.5(3) . . . . ?
C41 P1 C11 C12 -74.1(3) . . . . ?
Pd1 P1 C11 C12 44.7(3) . . . . ?
C19 N11 C12 C13 -2.5(5) . . . . ?
Pd1 N11 C12 C13 171.8(3) . . . . ?
C19 N11 C12 C11 179.0(3) . . . . ?
Pd1 N11 C12 C11 -6.7(4) . . . . ?
P1 C11 C12 N11 -27.8(4) . . . . ?
P1 C11 C12 C13 153.6(3) . . . . ?
N11 C12 C13 C14 -5.5(5) . . . . ?
C11 C12 C13 C14 173.0(3) . . . . ?
C12 C13 C14 C15 5.4(5) . . . . ?
C13 C14 C15 C19 2.2(5) . . . . ?
C13 C14 C15 C16 178.9(3) . . . . ?
C14 C15 C16 C17 -172.8(3) . . . . ?
C19 C15 C16 C17 4.0(5) . . . . ?
C15 C16 C17 C18 4.8(5) . . . . ?
Pd3 O1 C18 N12 24.8(5) . . . . ?
Pd3 O1 C18 C17 -154.2(2) . . . . ?
C19 N12 C18 O1 -174.0(3) . . . . ?
Pd2 N12 C18 O1 -0.9(4) . . . . ?
C19 N12 C18 C17 4.9(5) . . . . ?
Pd2 N12 C18 C17 178.1(2) . . . . ?
C16 C17 C18 O1 169.5(3) . . . . ?
C16 C17 C18 N12 -9.5(5) . . . . ?
C12 N11 C19 N12 -168.3(3) . . . . ?
Pd1 N11 C19 N12 18.3(4) . . . . ?
C12 N11 C19 C15 10.3(5) . . . . ?
Pd1 N11 C19 C15 -163.2(2) . . . . ?
C18 N12 C19 N11 -177.4(3) . . . . ?
Pd2 N12 C19 N11 9.8(4) . . . . ?
C18 N12 C19 C15 4.0(5) . . . . ?
Pd2 N12 C19 C15 -168.7(2) . . . . ?
C14 C15 C19 N11 -10.3(5) . . . . ?
C16 C15 C19 N11 172.9(3) . . . . ?
C14 C15 C19 N12 168.3(3) . . . . ?
C16 C15 C19 N12 -8.6(5) . . . . ?
C51 P2 C21 C22 162.2(3) . . . . ?
C61 P2 C21 C22 -82.1(3) . . . . ?
Pd4 P2 C21 C22 40.2(3) . . . . ?
C29 N21 C22 C23 -5.4(5) . . . . ?
Pd4 N21 C22 C23 165.6(3) . . . . ?
C29 N21 C22 C21 176.3(3) . . . . ?
Pd4 N21 C22 C21 -12.8(4) . . . . ?
P2 C21 C22 N21 -20.8(4) . . . . ?
P2 C21 C22 C23 160.8(3) . . . . ?
N21 C22 C23 C24 -3.4(5) . . . . ?
C21 C22 C23 C24 175.0(3) . . . . ?
C22 C23 C24 C25 5.9(5) . . . . ?
C23 C24 C25 C26 178.9(3) . . . . ?
C23 C24 C25 C29 0.0(5) . . . . ?
C24 C25 C26 C27 -173.1(3) . . . . ?
C29 C25 C26 C27 5.8(5) . . . . ?
C25 C26 C27 C28 2.8(5) . . . . ?
Pd2 O2 C28 N22 20.7(5) . . . . ?
Pd2 O2 C28 C27 -158.3(2) . . . . ?
C29 N22 C28 O2 -174.0(3) . . . . ?
Pd3 N22 C28 O2 1.3(4) . . . . ?
C29 N22 C28 C27 5.1(5) . . . . ?
Pd3 N22 C28 C27 -179.7(2) . . . . ?
C26 C27 C28 O2 170.6(3) . . . . ?
C26 C27 C28 N22 -8.5(5) . . . . ?
C22 N21 C29 N22 -167.1(3) . . . . ?
Pd4 N21 C29 N22 23.3(4) . . . . ?
C22 N21 C29 C25 11.4(5) . . . . ?
Pd4 N21 C29 C25 -158.2(2) . . . . ?
C28 N22 C29 N21 -177.7(3) . . . . ?
Pd3 N22 C29 N21 7.3(4) . . . . ?
C28 N22 C29 C25 3.7(5) . . . . ?
Pd3 N22 C29 C25 -171.2(2) . . . . ?
C24 C25 C29 N21 -8.8(5) . . . . ?
C26 C25 C29 N21 172.2(3) . . . . ?
C24 C25 C29 N22 169.7(3) . . . . ?
C26 C25 C29 N22 -9.3(5) . . . . ?
C11 P1 C31 C32 61.9(3) . . . . ?
C41 P1 C31 C32 -52.2(3) . . . . ?
Pd1 P1 C31 C32 168.3(2) . . . . ?
C11 P1 C31 C33 -63.6(3) . . . . ?
C41 P1 C31 C33 -177.8(3) . . . . ?
Pd1 P1 C31 C33 42.7(3) . . . . ?
C11 P1 C41 C43 -163.0(3) . . . . ?
C31 P1 C41 C43 -49.4(3) . . . . ?
Pd1 P1 C41 C43 92.7(3) . . . . ?
C11 P1 C41 C42 -33.7(3) . . . . ?
C31 P1 C41 C42 79.9(3) . . . . ?
Pd1 P1 C41 C42 -138.0(3) . . . . ?
C21 P2 C51 C52 58.7(4) . . . . ?
C61 P2 C51 C52 -56.3(4) . . . . ?
Pd4 P2 C51 C52 163.0(3) . . . . ?
C21 P2 C51 C53 -67.0(3) . . . . ?
C61 P2 C51 C53 177.9(3) . . . . ?
Pd4 P2 C51 C53 37.3(3) . . . . ?
C21 P2 C61 C62 -29.0(4) . . . . ?
C51 P2 C61 C62 83.1(4) . . . . ?
Pd4 P2 C61 C62 -135.9(3) . . . . ?
C21 P2 C61 C63 -158.4(3) . . . . ?
C51 P2 C61 C63 -46.4(3) . . . . ?
Pd4 P2 C61 C63 94.7(3) . . . . ?
C113 N10 C101 C102 -1.2(6) . . . . ?
Pd1 N10 C101 C102 171.8(3) . . . . ?
N10 C101 C102 C103 1.4(7) . . . . ?
C101 C102 C103 C104 0.4(7) . . . . ?
C102 C103 C104 C113 -2.1(7) . . . . ?
C102 C103 C104 C105 178.0(5) . . . . ?
C103 C104 C105 C106 -178.6(5) . . . . ?
C113 C104 C105 C106 1.5(8) . . . . ?
C104 C105 C106 C107 -1.8(9) . . . . ?
C105 C106 C107 C112 -1.1(8) . . . . ?
C105 C106 C107 C108 179.9(5) . . . . ?
C112 C107 C108 C109 -0.1(6) . . . . ?
C106 C107 C108 C109 178.9(4) . . . . ?
C107 C108 C109 C110 -0.9(6) . . . . ?
C108 C109 C110 C111 -0.1(6) . . . . ?
C109 C110 C111 C112 2.0(5) . . . . ?
C109 C110 C111 Pd1 176.9(3) . . . . ?
C108 C107 C112 C111 2.0(6) . . . . ?
C106 C107 C112 C111 -177.0(4) . . . . ?
C108 C107 C112 C113 -176.8(4) . . . . ?
C106 C107 C112 C113 4.1(6) . . . . ?
C110 C111 C112 C107 -2.9(6) . . . . ?
Pd1 C111 C112 C107 -178.8(3) . . . . ?
C110 C111 C112 C113 175.9(3) . . . . ?
Pd1 C111 C112 C113 0.0(4) . . . . ?
C101 N10 C113 C104 -0.7(6) . . . . ?
Pd1 N10 C113 C104 -175.1(3) . . . . ?
C101 N10 C113 C112 179.9(3) . . . . ?
Pd1 N10 C113 C112 5.6(4) . . . . ?
C103 C104 C113 N10 2.4(6) . . . . ?
C105 C104 C113 N10 -177.7(4) . . . . ?
C103 C104 C113 C112 -178.3(4) . . . . ?
C105 C104 C113 C112 1.6(7) . . . . ?
C107 C112 C113 N10 174.9(4) . . . . ?
C111 C112 C113 N10 -4.0(5) . . . . ?
C107 C112 C113 C104 -4.5(6) . . . . ?
C111 C112 C113 C104 176.6(4) . . . . ?
C213 N20 C201 C202 0.5(5) . . . . ?
Pd2 N20 C201 C202 177.9(3) . . . . ?
N20 C201 C202 C203 0.6(6) . . . . ?
C201 C202 C203 C204 -0.1(6) . . . . ?
C202 C203 C204 C213 -1.4(6) . . . . ?
C202 C203 C204 C205 178.8(4) . . . . ?
C203 C204 C205 C206 179.6(4) . . . . ?
C213 C204 C205 C206 -0.3(6) . . . . ?
C204 C205 C206 C207 -1.4(6) . . . . ?
C205 C206 C207 C212 0.5(6) . . . . ?
C205 C206 C207 C208 -178.9(4) . . . . ?
C212 C207 C208 C209 -0.4(5) . . . . ?
C206 C207 C208 C209 179.1(4) . . . . ?
C207 C208 C209 C210 -1.2(6) . . . . ?
C208 C209 C210 C211 1.5(5) . . . . ?
C209 C210 C211 C212 -0.2(5) . . . . ?
C209 C210 C211 Pd2 171.3(3) . . . . ?
C208 C207 C212 C211 1.7(5) . . . . ?
C206 C207 C212 C211 -177.7(3) . . . . ?
C208 C207 C212 C213 -178.6(3) . . . . ?
C206 C207 C212 C213 2.0(5) . . . . ?
C210 C211 C212 C207 -1.5(5) . . . . ?
Pd2 C211 C212 C207 -174.5(3) . . . . ?
C210 C211 C212 C213 178.8(3) . . . . ?
Pd2 C211 C212 C213 5.8(4) . . . . ?
C201 N20 C213 C204 -2.2(5) . . . . ?
Pd2 N20 C213 C204 -180.0(3) . . . . ?
C201 N20 C213 C212 177.5(3) . . . . ?
Pd2 N20 C213 C212 -0.3(4) . . . . ?
C203 C204 C213 N20 2.6(5) . . . . ?
C205 C204 C213 N20 -177.5(3) . . . . ?
C203 C204 C213 C212 -177.0(3) . . . . ?
C205 C204 C213 C212 2.8(5) . . . . ?
C207 C212 C213 N20 176.6(3) . . . . ?
C211 C212 C213 N20 -3.7(5) . . . . ?
C207 C212 C213 C204 -3.7(5) . . . . ?
C211 C212 C213 C204 176.0(3) . . . . ?
C313 N30 C301 C302 2.0(5) . . . . ?
Pd3 N30 C301 C302 -178.7(2) . . . . ?
N30 C301 C302 C303 0.0(5) . . . . ?
C301 C302 C303 C304 -1.4(5) . . . . ?
C302 C303 C304 C313 0.7(5) . . . . ?
C302 C303 C304 C305 179.7(4) . . . . ?
C313 C304 C305 C306 0.5(6) . . . . ?
C303 C304 C305 C306 -178.5(4) . . . . ?
C304 C305 C306 C307 -0.9(6) . . . . ?
C305 C306 C307 C308 180.0(4) . . . . ?
C305 C306 C307 C312 -0.3(6) . . . . ?
C312 C307 C308 C309 0.2(6) . . . . ?
C306 C307 C308 C309 179.9(4) . . . . ?
C307 C308 C309 C310 -0.7(6) . . . . ?
C308 C309 C310 C311 0.4(6) . . . . ?
C309 C310 C311 C312 0.3(5) . . . . ?
C309 C310 C311 Pd3 172.5(3) . . . . ?
C310 C311 C312 C307 -0.8(5) . . . . ?
Pd3 C311 C312 C307 -174.4(3) . . . . ?
C310 C311 C312 C313 178.2(3) . . . . ?
Pd3 C311 C312 C313 4.6(4) . . . . ?
C308 C307 C312 C311 0.6(5) . . . . ?
C306 C307 C312 C311 -179.2(3) . . . . ?
C308 C307 C312 C313 -178.5(3) . . . . ?
C306 C307 C312 C313 1.8(5) . . . . ?
C301 N30 C313 C304 -2.7(5) . . . . ?
Pd3 N30 C313 C304 177.9(3) . . . . ?
C301 N30 C313 C312 178.5(3) . . . . ?
Pd3 N30 C313 C312 -1.0(4) . . . . ?
C303 C304 C313 N30 1.3(5) . . . . ?
C305 C304 C313 N30 -177.8(3) . . . . ?
C303 C304 C313 C312 -179.9(3) . . . . ?
C305 C304 C313 C312 1.0(5) . . . . ?
C311 C312 C313 N30 -2.4(5) . . . . ?
C307 C312 C313 N30 176.7(3) . . . . ?
C311 C312 C313 C304 178.7(3) . . . . ?
C307 C312 C313 C304 -2.2(5) . . . . ?
C413 N40 C401 C402 -0.6(5) . . . . ?
Pd4 N40 C401 C402 175.5(3) . . . . ?
N40 C401 C402 C403 2.2(5) . . . . ?
C401 C402 C403 C404 -0.8(5) . . . . ?
C402 C403 C404 C413 -2.0(5) . . . . ?
C402 C403 C404 C405 176.8(3) . . . . ?
C403 C404 C405 C406 178.9(4) . . . . ?
C413 C404 C405 C406 -2.3(5) . . . . ?
C404 C405 C406 C407 -1.6(6) . . . . ?
C405 C406 C407 C408 -177.9(4) . . . . ?
C405 C406 C407 C412 2.3(5) . . . . ?
C412 C407 C408 C409 -0.6(5) . . . . ?
C406 C407 C408 C409 179.6(4) . . . . ?
C407 C408 C409 C410 0.6(6) . . . . ?
C408 C409 C410 C411 -0.6(6) . . . . ?
C409 C410 C411 C412 0.6(5) . . . . ?
C409 C410 C411 Pd4 172.5(3) . . . . ?
C410 C411 C412 C407 -0.5(5) . . . . ?
Pd4 C411 C412 C407 -173.9(3) . . . . ?
C410 C411 C412 C413 178.9(3) . . . . ?
Pd4 C411 C412 C413 5.5(4) . . . . ?
C408 C407 C412 C411 0.5(5) . . . . ?
C406 C407 C412 C411 -179.6(3) . . . . ?
C408 C407 C412 C413 -178.9(3) . . . . ?
C406 C407 C412 C413 1.0(5) . . . . ?
C401 N40 C413 C404 -2.4(5) . . . . ?
Pd4 N40 C413 C404 -179.2(2) . . . . ?
C401 N40 C413 C412 176.9(3) . . . . ?
Pd4 N40 C413 C412 0.1(3) . . . . ?
C403 C404 C413 N40 3.7(5) . . . . ?
C405 C404 C413 N40 -175.2(3) . . . . ?
C403 C404 C413 C412 -175.5(3) . . . . ?
C405 C404 C413 C412 5.6(5) . . . . ?
C411 C412 C413 N40 -3.7(4) . . . . ?
C407 C412 C413 N40 175.7(3) . . . . ?
C411 C412 C413 C404 175.6(3) . . . . ?
C407 C412 C413 C404 -5.0(5) . . . . ?
C031 B1 C011 C016 11.1(5) . . . . ?
C041 B1 C011 C016 129.4(4) . . . . ?
C021 B1 C011 C016 -108.4(4) . . . . ?
C031 B1 C011 C012 -174.1(3) . . . . ?
C041 B1 C011 C012 -55.9(4) . . . . ?
C021 B1 C011 C012 66.4(4) . . . . ?
C016 C011 C012 C013 -0.7(6) . . . . ?
B1 C011 C012 C013 -175.9(4) . . . . ?
C011 C012 C013 C014 -0.3(7) . . . . ?
C012 C013 C014 C015 0.8(7) . . . . ?
C013 C014 C015 C016 -0.3(7) . . . . ?
C014 C015 C016 C011 -0.7(7) . . . . ?
C012 C011 C016 C015 1.1(6) . . . . ?
B1 C011 C016 C015 176.1(4) . . . . ?
C031 B1 C021 C026 112.9(4) . . . . ?
C011 B1 C021 C026 -126.8(4) . . . . ?
C041 B1 C021 C026 -4.9(5) . . . . ?
C031 B1 C021 C022 -68.6(4) . . . . ?
C011 B1 C021 C022 51.8(4) . . . . ?
C041 B1 C021 C022 173.7(3) . . . . ?
C026 C021 C022 C023 -1.9(6) . . . . ?
B1 C021 C022 C023 179.4(4) . . . . ?
C021 C022 C023 C024 0.4(7) . . . . ?
C022 C023 C024 C025 1.0(7) . . . . ?
C023 C024 C025 C026 -0.8(6) . . . . ?
C022 C021 C026 C025 2.1(5) . . . . ?
B1 C021 C026 C025 -179.4(3) . . . . ?
C024 C025 C026 C021 -0.8(6) . . . . ?
C011 B1 C031 C032 -133.1(3) . . . . ?
C041 B1 C031 C032 105.2(4) . . . . ?
C021 B1 C031 C032 -16.7(4) . . . . ?
C011 B1 C031 C036 51.5(4) . . . . ?
C041 B1 C031 C036 -70.3(4) . . . . ?
C021 B1 C031 C036 167.9(3) . . . . ?
C036 C031 C032 C033 -1.5(5) . . . . ?
B1 C031 C032 C033 -177.2(3) . . . . ?
C031 C032 C033 C034 -0.1(5) . . . . ?
C032 C033 C034 C035 1.0(5) . . . . ?
C033 C034 C035 C036 -0.3(5) . . . . ?
C034 C035 C036 C031 -1.4(5) . . . . ?
C032 C031 C036 C035 2.3(5) . . . . ?
B1 C031 C036 C035 178.1(3) . . . . ?
C031 B1 C041 C046 110.2(4) . . . . ?
C011 B1 C041 C046 -11.5(5) . . . . ?
C021 B1 C041 C046 -129.5(4) . . . . ?
C031 B1 C041 C042 -66.6(4) . . . . ?
C011 B1 C041 C042 171.7(3) . . . . ?
C021 B1 C041 C042 53.7(4) . . . . ?
C046 C041 C042 C043 2.2(5) . . . . ?
B1 C041 C042 C043 179.3(3) . . . . ?
C041 C042 C043 C044 -1.3(6) . . . . ?
C042 C043 C044 C045 -0.2(6) . . . . ?
C043 C044 C045 C046 0.8(6) . . . . ?
C042 C041 C046 C045 -1.6(5) . . . . ?
B1 C041 C046 C045 -178.6(3) . . . . ?
C044 C045 C046 C041 0.2(6) . . . . ?
C081 B2 C051 C056 -103.9(4) . . . . ?
C071 B2 C051 C056 136.2(3) . . . . ?
C061 B2 C051 C056 14.1(5) . . . . ?
C081 B2 C051 C052 76.2(4) . . . . ?
C071 B2 C051 C052 -43.7(4) . . . . ?
C061 B2 C051 C052 -165.8(3) . . . . ?
C056 C051 C052 C053 -0.6(6) . . . . ?
B2 C051 C052 C053 179.3(4) . . . . ?
C051 C052 C053 C054 0.4(7) . . . . ?
C052 C053 C054 C055 -0.1(6) . . . . ?
C053 C054 C055 C056 0.1(6) . . . . ?
C054 C055 C056 C051 -0.4(5) . . . . ?
C052 C051 C056 C055 0.6(5) . . . . ?
B2 C051 C056 C055 -179.3(3) . . . . ?
C081 B2 C061 C066 -108.4(3) . . . . ?
C071 B2 C061 C066 11.7(4) . . . . ?
C051 B2 C061 C066 130.3(3) . . . . ?
C081 B2 C061 C062 66.9(4) . . . . ?
C071 B2 C061 C062 -173.1(3) . . . . ?
C051 B2 C061 C062 -54.5(4) . . . . ?
C066 C061 C062 C063 -1.5(5) . . . . ?
B2 C061 C062 C063 -177.1(3) . . . . ?
C061 C062 C063 C064 1.2(5) . . . . ?
C062 C063 C064 C065 0.1(5) . . . . ?
C063 C064 C065 C066 -0.8(5) . . . . ?
C064 C065 C066 C061 0.5(5) . . . . ?
C062 C061 C066 C065 0.6(5) . . . . ?
B2 C061 C066 C065 176.2(3) . . . . ?
C081 B2 C071 C076 -13.8(4) . . . . ?
C061 B2 C071 C076 -129.8(3) . . . . ?
C051 B2 C071 C076 105.7(3) . . . . ?
C081 B2 C071 C072 172.9(3) . . . . ?
C061 B2 C071 C072 56.8(4) . . . . ?
C051 B2 C071 C072 -67.6(4) . . . . ?
C076 C071 C072 C073 -0.8(5) . . . . ?
B2 C071 C072 C073 173.2(3) . . . . ?
C071 C072 C073 C074 0.3(5) . . . . ?
C072 C073 C074 C075 0.1(6) . . . . ?
C073 C074 C075 C076 0.1(6) . . . . ?
C074 C075 C076 C071 -0.6(6) . . . . ?
C072 C071 C076 C075 1.0(5) . . . . ?
B2 C071 C076 C075 -172.7(3) . . . . ?
C071 B2 C081 C082 -59.2(4) . . . . ?
C061 B2 C081 C082 60.8(4) . . . . ?
C051 B2 C081 C082 -175.2(3) . . . . ?
C071 B2 C081 C086 124.6(3) . . . . ?
C061 B2 C081 C086 -115.3(4) . . . . ?
C051 B2 C081 C086 8.6(5) . . . . ?
C086 C081 C082 C083 0.5(5) . . . . ?
B2 C081 C082 C083 -176.0(3) . . . . ?
C081 C082 C083 C084 -0.5(6) . . . . ?
C082 C083 C084 C085 0.6(6) . . . . ?
C083 C084 C085 C086 -0.6(6) . . . . ?
C084 C085 C086 C081 0.7(6) . . . . ?
C082 C081 C086 C085 -0.6(5) . . . . ?
B2 C081 C086 C085 175.7(3) . . . . ?
C14T O1T C11T C12T 23.3(7) . . . . ?
O1T C11T C12T C13T -7.3(8) . . . . ?
C11T C12T C13T C14T -10.7(7) . . . . ?
C11T O1T C14T C13T -30.0(6) . . . . ?
C12T C13T C14T O1T 25.5(6) . . . . ?
C64T O6T C61T C62T -19(3) . . . . ?
O6T C61T C62T C63T 36.8(19) . . . . ?
C61T C62T C63T C64T -39.6(13) . . . . ?
C61T O6T C64T C63T -7(3) . . . . ?
C62T C63T C64T O6T 30.0(19) . . . . ?
C24T O2T C21T C22T 41.3(8) . . . . ?
O2T C21T C22T C23T -23.7(9) . . . . ?
C21T C22T C23T C24T -0.7(9) . . . . ?
C21T O2T C24T C23T -41.3(8) . . . . ?
C22T C23T C24T O2T 25.4(8) . . . . ?
C74T O7T C71T C72T -3(2) . . . . ?
O7T C71T C72T C73T -22.5(18) . . . . ?
C71T C72T C73T C74T 37.4(13) . . . . ?
C71T O7T C74T C73T 27(2) . . . . ?
C72T C73T C74T O7T -40.7(14) . . . . ?
C34T O3T C31T C32T 13.1(13) . . . . ?
O3T C31T C32T C33T -25.3(12) . . . . ?
C31T C32T C33T C34T 27.1(11) . . . . ?
C31T O3T C34T C33T 4.6(13) . . . . ?
C32T C33T C34T O3T -20.0(12) . . . . ?
C44T O4T C41T C42T -27.9(9) . . . . ?
O4T C41T C42T C43T 26.4(10) . . . . ?
C41T C42T C43T C44T -14.2(11) . . . . ?
C41T O4T C44T C43T 18.4(11) . . . . ?
C42T C43T C44T O4T -2.3(12) . . . . ?
C54T O5T C51T C52T -38(2) . . . . ?
O5T C51T C52T C53T -3.6(16) . . . . ?
C51T C52T C53T C54T 39.9(13) . . . . ?
C51T O5T C54T C53T 60.8(18) . . . . ?
C52T C53T C54T O5T -56.9(10) . . . . ?
C84T O8T C81T C82T 30.5(14) . . . . ?
O8T C81T C82T C83T -37.5(11) . . . . ?
C81T C82T C83T C84T 29.7(12) . . . . ?
C81T O8T C84T C83T -11.6(17) . . . . ?
C82T C83T C84T O8T -12.5(16) . . . . ?
C16C C11C C12C C13C 46.2(13) . . . . ?
C11C C12C C13C C14C -40.4(15) . . . . ?
C12C C13C C14C C15C 34.4(15) . . . . ?
C13C C14C C15C C16C -33.9(14) . . . . ?
C14C C15C C16C C11C 43.4(12) . . . . ?
C12C C11C C16C C15C -50.1(12) . . . . ?
C26C C21C C22C C23C 36.5(15) . . . . ?
C21C C22C C23C C24C -23.9(17) . . . . ?
C22C C23C C24C C25C 18.1(17) . . . . ?
C23C C24C C25C C26C -25.8(14) . . . . ?
C24C C25C C26C C21C 38.6(12) . . . . ?
C22C C21C C26C C25C -43.3(12) . . . . ?
